data_1550315
loop_
_publ_author_name
'Dell'Elce, Simone'
'Liscio, Fabiola'
'Kovtun, Alessandro'
'Allegri, Stefano'
'Roscioni, Otello M.'
'Albonetti, Cristiano'
'De Luca, Giovanna'
'Amenitsch, Heinz W.'
'Demitri, Nicola'
'Giorgini, Loris'
'Morandi, Vittorio'
'Stellacci, Francesco'
'Liscio, Andrea'
'Palermo, Vincenzo'

_publ_section_title
;
 3D to 2D reorganization of silver-thiol nanostructures, triggered by
 solvent vapor annealing.
;
_journal_issue 48
_journal_name_full Nanoscale
_journal_page_first 23018
_journal_page_last 23026
_journal_paper_doi 10.1039/c8nr07109h
_journal_volume 10
_journal_year 2018
_chemical_formula_moiety 'Ag44, 30 (C6 H4 F S), 4 (C24 H20 P)'
_chemical_formula_sum 'C276 H200 Ag44 F30 P4 S30'
_chemical_formula_weight 9918.31
_space_group_crystal_system triclinic
_space_group_IT_number 2
_space_group_name_Hall '-P 1'
_space_group_name_H-M_alt 'P -1'
_symmetry_space_group_name_Hall '-P 1'
_symmetry_space_group_name_H-M 'P -1'
_atom_sites_solution_hydrogens geom
_atom_sites_solution_primary direct
_atom_sites_solution_secondary difmap
_audit_creation_method SHELXL-2017/1
_audit_update_record
;
2018-03-15 deposited with the CCDC.
2018-10-10 downloaded from the CCDC.
;
_cell_angle_alpha 95.04(3)
_cell_angle_beta 114.57(3)
_cell_angle_gamma 117.69(3)
_cell_formula_units_Z 1
_cell_length_a 20.901(4)
_cell_length_b 21.475(4)
_cell_length_c 22.535(5)
_cell_measurement_reflns_used 2470
_cell_measurement_temperature 400(2)
_cell_measurement_theta_max 24.305
_cell_measurement_theta_min 1.044
_cell_volume 7633(5)
_computing_cell_refinement 'XDS (Kabsch, 2010)'
_computing_data_collection 'Elettra XRD1 Data Collection SW'
_computing_data_reduction 'XDS (Kabsch, 2010)'
_computing_molecular_graphics 'Ortep3 for Windows - Coot'
_computing_publication_material 'enCIFer - publCIF'
_computing_structure_refinement 'SHELXL-2017/1 (Sheldrick, 2015)'
_computing_structure_solution 'SHELXT (Sheldrick, 2015)'
_diffrn_ambient_temperature 400(2)
_diffrn_measured_fraction_theta_full 0.968
_diffrn_measured_fraction_theta_max 0.968
_diffrn_measurement_device_type
;
'Huber 4-circles Kappa Goniometer, Pilatus 2M detector'
;
_diffrn_measurement_method 'Rotating crystal'
_diffrn_radiation_type Synchrotron
_diffrn_radiation_wavelength 0.700
_diffrn_reflns_av_R_equivalents 0.0538
_diffrn_reflns_av_unetI/netI 0.0664
_diffrn_reflns_Laue_measured_fraction_full 0.968
_diffrn_reflns_Laue_measured_fraction_max 0.968
_diffrn_reflns_limit_h_max 24
_diffrn_reflns_limit_h_min -24
_diffrn_reflns_limit_k_max 25
_diffrn_reflns_limit_k_min -25
_diffrn_reflns_limit_l_max 26
_diffrn_reflns_limit_l_min -26
_diffrn_reflns_number 64828
_diffrn_reflns_point_group_measured_fraction_full 0.968
_diffrn_reflns_point_group_measured_fraction_max 0.968
_diffrn_reflns_theta_full 24.305
_diffrn_reflns_theta_max 24.305
_diffrn_reflns_theta_min 1.044
_diffrn_source 'Elettra Synchrotron - XRD1 BL'
_diffrn_standards_decay_% 0
_diffrn_standards_interval_count 0
_diffrn_standards_number 0
_exptl_absorpt_coefficient_mu 2.875
_exptl_absorpt_correction_T_max 0.7453
_exptl_absorpt_correction_T_min 0.6332
_exptl_absorpt_correction_type multi-scan
_exptl_absorpt_process_details 'SADABS v2012/1 (Bruker, 2012)'
_exptl_crystal_colour Black
_exptl_crystal_density_diffrn 2.158
_exptl_crystal_description 'Thick prisms'
_exptl_crystal_F_000 4734
_exptl_crystal_size_max 0.100
_exptl_crystal_size_mid 0.050
_exptl_crystal_size_min 0.030
_refine_diff_density_max 1.269
_refine_diff_density_min -0.958
_refine_diff_density_rms 0.180
_refine_ls_extinction_coef 0.00020(3)
_refine_ls_extinction_expression Fc^*^=kFc[1+0.001xFc^2^\l^3^/sin(2\q)]^-1/4^
_refine_ls_extinction_method 'SHELXL-2017/1 (Sheldrick 2017)'
_refine_ls_goodness_of_fit_ref 1.060
_refine_ls_hydrogen_treatment constr
_refine_ls_matrix_type full
_refine_ls_number_parameters 1454
_refine_ls_number_reflns 25167
_refine_ls_number_restraints 1098
_refine_ls_restrained_S_all 1.115
_refine_ls_R_factor_all 0.1250
_refine_ls_R_factor_gt 0.0773
_refine_ls_shift/su_max 0.009
_refine_ls_shift/su_mean 0.000
_refine_ls_structure_factor_coef Fsqd
_refine_ls_weighting_details 'w=1/[\s^2^(Fo^2^)+(0.0973P)^2^+78.7448P] where P=(Fo^2^+2Fc^2^)/3'
_refine_ls_weighting_scheme calc
_refine_ls_wR_factor_gt 0.2195
_refine_ls_wR_factor_ref 0.2602
_reflns_Friedel_coverage 0.000
_reflns_number_gt 15105
_reflns_number_total 25167
_reflns_threshold_expression 'I > 2\s(I)'
_cod_data_source_file c8nr07109h2.cif
_cod_data_source_block AgNP400K
_cod_depositor_comments 'Adding full bibliography for 1550315--1550316.cif.'
_cod_original_cell_volume 7632(4)
_cod_database_code 1550315
_shelx_shelxl_version_number 2017/1
_shelx_space_group_comment
;
The symmetry employed for this shelxl refinement is uniquely defined
by the following loop, which should always be used as a source of
symmetry information in preference to the above space-group names.
They are only intended as comments.
;
_shelx_estimated_absorpt_t_min 0.762
_shelx_estimated_absorpt_t_max 0.919

loop_
_space_group_symop_operation_xyz
'x, y, z'
'-x, -y, -z'

loop_
_atom_site_label
_atom_site_type_symbol
_atom_site_fract_x
_atom_site_fract_y
_atom_site_fract_z
_atom_site_U_iso_or_equiv
_atom_site_adp_type
_atom_site_occupancy
_atom_site_site_symmetry_order
_atom_site_calc_flag
_atom_site_refinement_flags_posn
_atom_site_refinement_flags_adp
Ag18_1 Ag 0.53458(7) 0.41798(7) 0.57775(6) 0.0752(3) Uani 1 1 d . .
Ag10_1 Ag 0.43657(7) 0.47303(7) 0.58451(6) 0.0756(3) Uani 1 1 d . .
Ag11_1 Ag 0.49555(8) 0.61192(7) 0.55937(6) 0.0761(3) Uani 1 1 d . .
Ag19_1 Ag 0.37005(8) 0.35925(7) 0.46123(6) 0.0759(3) Uani 1 1 d . .
Ag15_1 Ag 0.34599(8) 0.47827(7) 0.45216(6) 0.0768(3) Uani 1 1 d . .
Ag16_1 Ag 0.61207(8) 0.57395(7) 0.63824(6) 0.0757(3) Uani 1 1 d . .
Ag5_1 Ag 0.38598(9) 0.32191(8) 0.58293(7) 0.0876(4) Uani 1 1 d . .
Ag7_1 Ag 0.22148(8) 0.33364(8) 0.34367(7) 0.0904(4) Uani 1 1 d . .
Ag21_1 Ag 0.52985(9) 0.61224(8) 0.69587(7) 0.0906(4) Uani 1 1 d . .
Ag6_1 Ag 0.36414(9) 0.61903(9) 0.45292(8) 0.0947(4) Uani 1 1 d . .
Ag8_1 Ag 0.43252(10) 0.26535(8) 0.48634(8) 0.0956(4) Uani 1 1 d . .
Ag12_1 Ag 0.28808(9) 0.48764(9) 0.31724(7) 0.0955(4) Uani 1 1 d . .
Ag1_1 Ag 0.25830(9) 0.36588(8) 0.49892(8) 0.0958(4) Uani 1 1 d . .
Ag17_1 Ag 0.34783(9) 0.54611(8) 0.56925(8) 0.0944(4) Uani 1 1 d . .
Ag14_1 Ag 0.55384(10) 0.47380(10) 0.70860(8) 0.1002(4) Uani 1 1 d . .
Ag20_1 Ag 0.66417(9) 0.72620(8) 0.66547(8) 0.0965(4) Uani 1 1 d . .
Ag2_1 Ag 0.24433(11) 0.42822(10) 0.62032(10) 0.1122(5) Uani 1 1 d . .
Ag9_1 Ag 0.33460(11) 0.58764(11) 0.23172(9) 0.1153(5) Uani 1 1 d . .
Ag13_1 Ag 0.25589(11) 0.42536(11) 0.16858(9) 0.1141(5) Uani 1 1 d . .
Ag3_1 Ag 0.14947(11) 0.43681(11) 0.48339(10) 0.1202(6) Uani 1 1 d . .
Ag22_1 Ag 0.60436(12) 0.83718(10) 0.64492(10) 0.1216(6) Uani 1 1 d . .
Ag4_1 Ag 0.24345(12) 0.12826(10) 0.35996(10) 0.1233(6) Uani 1 1 d . .
C6_9 C 0.3845(10) 0.1326(8) 0.5728(8) 0.208(9) Uani 1 1 d DG U
H6_9 H 0.432636 0.172628 0.576876 0.250 Uiso 1 1 calc R U
C5_9 C 0.3909(11) 0.0844(11) 0.6087(10) 0.244(10) Uani 1 1 d DG U
H5_9 H 0.443409 0.092190 0.636886 0.292 Uiso 1 1 calc R U
C4_9 C 0.3190(14) 0.0245(10) 0.6026(10) 0.247(10) Uani 1 1 d DG U
C3_9 C 0.2406(12) 0.0129(9) 0.5605(11) 0.233(10) Uani 1 1 d DG U
H3_9 H 0.192436 -0.027194 0.556357 0.279 Uiso 1 1 calc R U
C2_9 C 0.2341(10) 0.0610(10) 0.5245(10) 0.203(9) Uani 1 1 d DG U
H2_9 H 0.181662 0.053243 0.496347 0.243 Uiso 1 1 calc R U
C1_9 C 0.3061(11) 0.1209(8) 0.5307(9) 0.167(7) Uani 1 1 d DG U
F_9 F 0.3255(15) -0.0279(10) 0.6355(9) 0.327(14) Uani 1 1 d D U
S_9 S 0.2993(4) 0.1851(3) 0.4905(3) 0.1201(18) Uani 1 1 d D U
C6_14 C 0.2611(10) -0.0535(9) 0.2396(7) 0.174(7) Uani 1 1 d DG U
H6_14 H 0.311125 -0.046549 0.273163 0.209 Uiso 1 1 calc R U
C5_14 C 0.2178(12) -0.1024(9) 0.1719(9) 0.195(8) Uani 1 1 d DG U
H5_14 H 0.238853 -0.128135 0.160287 0.234 Uiso 1 1 calc R U
C4_14 C 0.1431(12) -0.1128(9) 0.1217(6) 0.204(8) Uani 1 1 d DG U
C3_14 C 0.1116(10) -0.0743(10) 0.1392(8) 0.206(9) Uani 1 1 d DG U
H3_14 H 0.061626 -0.081202 0.105566 0.247 Uiso 1 1 calc R U
C2_14 C 0.1549(11) -0.0254(9) 0.2068(9) 0.183(8) Uani 1 1 d DG U
H2_14 H 0.133897 0.000385 0.218442 0.220 Uiso 1 1 calc R U
C1_14 C 0.2297(11) -0.0150(8) 0.2570(6) 0.146(6) Uani 1 1 d DG U
F_14 F 0.1035(14) -0.1586(9) 0.0509(8) 0.277(11) Uani 1 1 d D U
S_14 S 0.2818(5) 0.0397(3) 0.3433(3) 0.133(2) Uani 1 1 d D U
C6_2 C 0.0282(9) 0.3230(8) 0.1118(7) 0.159(7) Uani 1 1 d DG U
H6_2 H 0.045810 0.308528 0.084675 0.191 Uiso 1 1 calc R U
C5_2 C -0.0479(9) 0.3179(10) 0.0801(7) 0.181(7) Uani 1 1 d DG U
H5_2 H -0.081216 0.300032 0.031768 0.217 Uiso 1 1 calc R U
C4_2 C -0.0742(8) 0.3395(10) 0.1206(9) 0.186(7) Uani 1 1 d DG U
C3_2 C -0.0244(10) 0.3663(10) 0.1928(9) 0.177(7) Uani 1 1 d DG U
H3_2 H -0.042053 0.380728 0.219881 0.212 Uiso 1 1 calc R U
C2_2 C 0.0517(9) 0.3713(10) 0.2245(6) 0.157(6) Uani 1 1 d DG U
H2_2 H 0.084974 0.389225 0.272789 0.189 Uiso 1 1 calc R U
C1_2 C 0.0780(7) 0.3497(9) 0.1840(8) 0.128(5) Uani 1 1 d DG U
F_2 F -0.1515(8) 0.3350(9) 0.0916(11) 0.255(9) Uani 1 1 d D U
S_2 S 0.1734(3) 0.3570(3) 0.2236(3) 0.1090(15) Uani 1 1 d D U
C6_3 C 0.1369(9) 0.5583(8) 0.2129(7) 0.155(10) Uani 1 1 d DG .
H6_3 H 0.150004 0.539230 0.184167 0.186 Uiso 1 1 calc R U
C5_3 C 0.0598(8) 0.5512(10) 0.1845(8) 0.193(15) Uani 1 1 d DG .
H5_3 H 0.021172 0.527432 0.136879 0.232 Uiso 1 1 calc R U
C4_3 C 0.0402(8) 0.5798(11) 0.2274(11) 0.177(13) Uani 1 1 d DG .
C3_3 C 0.0979(11) 0.6154(11) 0.2986(10) 0.181(14) Uani 1 1 d DG .
H3_3 H 0.084843 0.634449 0.327345 0.217 Uiso 1 1 calc R U
C2_3 C 0.1751(10) 0.6224(10) 0.3270(7) 0.185(13) Uani 1 1 d DG U
H2_3 H 0.213676 0.646247 0.374634 0.222 Uiso 1 1 calc R U
C1_3 C 0.1946(7) 0.5939(9) 0.2841(8) 0.121(7) Uani 1 1 d DG U
F_3 F -0.0404(10) 0.5686(10) 0.2011(12) 0.266(12) Uani 1 1 d D .
S_3 S 0.2950(3) 0.6096(3) 0.3210(3) 0.1077(15) Uani 1 1 d D .
C6_11 C 0.3301(11) 0.5357(9) 0.0692(8) 0.203(8) Uani 1 1 d DG U
H6_11 H 0.356376 0.521702 0.104850 0.243 Uiso 1 1 calc R U
C5_11 C 0.3629(11) 0.5596(12) 0.0272(10) 0.221(9) Uani 1 1 d DG U
H5_11 H 0.411199 0.561689 0.034678 0.265 Uiso 1 1 calc R U
C4_11 C 0.3236(13) 0.5805(11) -0.0260(9) 0.225(9) Uani 1 1 d DG U
C3_11 C 0.2514(13) 0.5774(10) -0.0372(8) 0.212(9) Uani 1 1 d DG U
H3_11 H 0.225086 0.591404 -0.072786 0.255 Uiso 1 1 calc R U
C2_11 C 0.2186(11) 0.5535(12) 0.0049(10) 0.195(8) Uani 1 1 d DG U
H2_11 H 0.170262 0.551417 -0.002614 0.234 Uiso 1 1 calc R U
C1_11 C 0.2579(12) 0.5326(11) 0.0581(9) 0.168(6) Uani 1 1 d DG U
F_11 F 0.3539(14) 0.6045(10) -0.0722(9) 0.300(12) Uani 1 1 d D U
S_11 S 0.2160(5) 0.5046(5) 0.1103(3) 0.142(2) Uani 1 1 d D U
C6_7 C 0.6967(9) 0.8873(8) 0.8299(7) 0.185(8) Uani 1 1 d DG U
H6_7 H 0.704932 0.912877 0.799816 0.222 Uiso 1 1 calc R U
C5_7 C 0.7393(10) 0.9268(7) 0.9006(8) 0.203(8) Uani 1 1 d DG U
H5_7 H 0.776002 0.978733 0.917861 0.244 Uiso 1 1 calc R U
C4_7 C 0.7269(12) 0.8886(10) 0.9456(5) 0.206(8) Uani 1 1 d DG U
C3_7 C 0.6720(12) 0.8109(10) 0.9198(7) 0.201(8) Uani 1 1 d DG U
H3_7 H 0.663744 0.785360 0.949852 0.242 Uiso 1 1 calc R U
C2_7 C 0.6294(11) 0.7715(7) 0.8491(8) 0.192(8) Uani 1 1 d DG U
H2_7 H 0.592673 0.719502 0.831807 0.230 Uiso 1 1 calc R U
C1_7 C 0.6418(10) 0.8097(8) 0.8041(5) 0.154(6) Uani 1 1 d DG U
F_7 F 0.7707(11) 0.9278(11) 1.0185(7) 0.274(10) Uani 1 1 d D U
S_7 S 0.5849(4) 0.7554(3) 0.7171(3) 0.1227(19) Uani 1 1 d D U
C6_10 C 0.2047(7) 0.1892(8) 0.6108(7) 0.160(7) Uani 1 1 d DG U
H6_10 H 0.258756 0.198734 0.630568 0.192 Uiso 1 1 calc R U
C5_10 C 0.1380(10) 0.1206(7) 0.6007(9) 0.184(8) Uani 1 1 d DG U
H5_10 H 0.147385 0.084332 0.613675 0.220 Uiso 1 1 calc R U
C4_10 C 0.0573(9) 0.1063(7) 0.5712(10) 0.182(8) Uani 1 1 d DG U
C3_10 C 0.0433(7) 0.1605(9) 0.5518(8) 0.170(7) Uani 1 1 d DG U
H3_10 H -0.010703 0.150950 0.532114 0.205 Uiso 1 1 calc R U
C2_10 C 0.1100(9) 0.2291(7) 0.5620(9) 0.144(6) Uani 1 1 d DG U
H2_10 H 0.100667 0.265352 0.549007 0.173 Uiso 1 1 calc R U
C1_10 C 0.1908(8) 0.2434(6) 0.5915(8) 0.123(5) Uani 1 1 d DG U
F_10 F -0.0131(10) 0.0367(7) 0.5586(8) 0.221(8) Uani 1 1 d D U
S_10 S 0.2761(3) 0.3287(3) 0.6064(3) 0.1023(14) Uani 1 1 d D U
C6_13 C 0.1618(11) 0.1470(9) 0.1772(9) 0.245(10) Uani 1 1 d DG U
H6_13 H 0.216657 0.158552 0.201611 0.294 Uiso 1 1 calc R U
C5_13 C 0.1149(14) 0.1156(11) 0.1049(9) 0.276(11) Uani 1 1 d DG U
H5_13 H 0.138342 0.106102 0.081008 0.331 Uiso 1 1 calc R U
C4_13 C 0.0329(14) 0.0983(12) 0.0684(6) 0.288(11) Uani 1 1 d DG U
C3_13 C -0.0021(11) 0.1124(11) 0.1042(10) 0.275(11) Uani 1 1 d DG U
H3_13 H -0.056939 0.100825 0.079763 0.330 Uiso 1 1 calc R U
C2_13 C 0.0448(13) 0.1438(12) 0.1764(10) 0.246(10) Uani 1 1 d DG U
H2_13 H 0.021374 0.153274 0.200366 0.295 Uiso 1 1 calc R U
C1_13 C 0.1268(13) 0.1611(10) 0.2129(6) 0.191(7) Uani 1 1 d DG U
F_13 F -0.0085(18) 0.0700(10) -0.0067(9) 0.397(16) Uani 1 1 d D U
S_13 S 0.1808(4) 0.1951(3) 0.3019(3) 0.1195(17) Uani 1 1 d D U
C6_16 C 0.1112(10) 0.4717(9) 0.6716(10) 0.202(8) Uani 1 1 d DG U
H6_16 H 0.122553 0.440165 0.693202 0.242 Uiso 1 1 calc R U
C5_16 C 0.1109(12) 0.5279(11) 0.7070(8) 0.219(8) Uani 1 1 d DG U
H5_16 H 0.122080 0.533892 0.752286 0.263 Uiso 1 1 calc R U
C4_16 C 0.0939(13) 0.5750(9) 0.6746(11) 0.204(8) Uani 1 1 d DG U
C3_16 C 0.0772(12) 0.5660(9) 0.6068(11) 0.205(8) Uani 1 1 d DG U
H3_16 H 0.065774 0.597562 0.585200 0.246 Uiso 1 1 calc R U
C2_16 C 0.0774(12) 0.5099(10) 0.5714(9) 0.185(7) Uani 1 1 d DG U
H2_16 H 0.066247 0.503835 0.526116 0.222 Uiso 1 1 calc R U
C1_16 C 0.0944(11) 0.4627(9) 0.6038(10) 0.158(5) Uani 1 1 d DG U
F_16 F 0.0920(10) 0.6315(10) 0.7105(12) 0.263(9) Uani 1 1 d D U
S_16 S 0.0973(4) 0.3936(4) 0.5626(4) 0.132(2) Uani 1 1 d D U
C6_4 C 0.3003(8) 0.6985(9) 0.5604(8) 0.181(7) Uani 1 1 d DG U
H6_4 H 0.353625 0.707426 0.575934 0.217 Uiso 1 1 calc R U
C5_4 C 0.2923(10) 0.7532(8) 0.5878(9) 0.204(8) Uani 1 1 d DG U
H5_4 H 0.340276 0.798822 0.621615 0.245 Uiso 1 1 calc R U
C4_4 C 0.2127(12) 0.7399(9) 0.5646(11) 0.206(7) Uani 1 1 d DG U
C3_4 C 0.1411(10) 0.6718(10) 0.5141(10) 0.203(8) Uani 1 1 d DG U
H3_4 H 0.087796 0.662812 0.498571 0.244 Uiso 1 1 calc R U
C2_4 C 0.1491(9) 0.6170(8) 0.4867(9) 0.184(7) Uani 1 1 d DG U
H2_4 H 0.101142 0.571415 0.452890 0.220 Uiso 1 1 calc R U
C1_4 C 0.2287(10) 0.6304(8) 0.5099(9) 0.153(5) Uani 1 1 d DG U
F_4 F 0.2047(13) 0.7966(10) 0.5916(9) 0.272(10) Uani 1 1 d D U
S_4 S 0.2380(4) 0.5619(3) 0.4771(3) 0.1156(17) Uani 1 1 d D U
C6_15 C 0.5256(9) 0.9001(10) 0.5045(8) 0.254(10) Uani 1 1 d DG U
H6_15 H 0.576107 0.919940 0.546187 0.305 Uiso 1 1 calc R U
C5_15 C 0.5154(13) 0.9451(8) 0.4657(12) 0.294(11) Uani 1 1 d DG U
H5_15 H 0.559156 0.995062 0.481284 0.353 Uiso 1 1 calc R U
C4_15 C 0.4399(15) 0.9155(11) 0.4034(11) 0.296(11) Uani 1 1 d DG U
C3_15 C 0.3745(11) 0.8408(12) 0.3801(8) 0.273(11) Uani 1 1 d DG U
H3_15 H 0.323962 0.820954 0.338410 0.327 Uiso 1 1 calc R U
C2_15 C 0.3847(11) 0.7958(9) 0.4189(11) 0.244(10) Uani 1 1 d DG U
H2_15 H 0.340911 0.745831 0.403312 0.292 Uiso 1 1 calc R U
C1_15 C 0.4602(12) 0.8254(9) 0.4812(10) 0.203(7) Uani 1 1 d DG U
F_15 F 0.4253(14) 0.9603(12) 0.3619(11) 0.384(16) Uani 1 1 d D U
S_15 S 0.4679(4) 0.7641(4) 0.5254(3) 0.1251(19) Uani 1 1 d D U
C6_12 C 0.0574(9) 0.1900(9) 0.3825(8) 0.209(16) Uani 1 1 d DG .
H6_12 H 0.110108 0.198818 0.395035 0.251 Uiso 1 1 calc R U
C5_12 C -0.0081(14) 0.1193(8) 0.3701(12) 0.25(2) Uani 1 1 d DG .
H5_12 H 0.000714 0.080870 0.374299 0.297 Uiso 1 1 calc R U
C4_12 C -0.0868(12) 0.1061(8) 0.3513(13) 0.26(3) Uani 1 1 d DG .
C3_12 C -0.1000(8) 0.1635(11) 0.3449(10) 0.24(2) Uani 1 1 d DG .
H3_12 H -0.152646 0.154686 0.332381 0.287 Uiso 1 1 calc R U
C2_12 C -0.0344(10) 0.2342(9) 0.3574(10) 0.188(15) Uani 1 1 d DG .
H2_12 H -0.043253 0.272634 0.353116 0.226 Uiso 1 1 calc R U
C1_12 C 0.0443(8) 0.2474(7) 0.3761(10) 0.140(9) Uani 1 1 d DG .
F_12 F -0.1529(15) 0.0330(10) 0.3390(11) 0.43(3) Uani 1 1 d D .
S_12 S 0.1257(3) 0.3358(3) 0.3913(3) 0.1061(15) Uani 1 1 d D .
C6_5 C 0.4189(10) 0.6392(9) 0.8109(9) 0.187(7) Uani 1 1 d DG U
H6_5 H 0.451305 0.621789 0.835558 0.224 Uiso 1 1 calc R U
C5_5 C 0.4126(12) 0.6904(10) 0.8465(8) 0.207(8) Uani 1 1 d DG U
H5_5 H 0.440874 0.707242 0.894833 0.248 Uiso 1 1 calc R U
C4_5 C 0.3642(13) 0.7164(9) 0.8097(11) 0.216(8) Uani 1 1 d DG U
C3_5 C 0.3220(12) 0.6911(10) 0.7373(11) 0.220(8) Uani 1 1 d DG U
H3_5 H 0.289613 0.708525 0.712723 0.264 Uiso 1 1 calc R U
C2_5 C 0.3283(12) 0.6399(10) 0.7018(8) 0.199(8) Uani 1 1 d DG U
H2_5 H 0.300042 0.623073 0.653447 0.239 Uiso 1 1 calc R U
C1_5 C 0.3767(11) 0.6140(8) 0.7386(9) 0.155(6) Uani 1 1 d DG U
F_5 F 0.3589(13) 0.7689(9) 0.8483(12) 0.298(11) Uani 1 1 d D U
S_5 S 0.3853(4) 0.5505(3) 0.6948(3) 0.1098(16) Uani 1 1 d D U
C6_6 C 0.5276(9) 0.5403(8) 0.8573(7) 0.176(7) Uani 1 1 d DG U
H6_6 H 0.485216 0.505772 0.812576 0.211 Uiso 1 1 calc R U
C5_6 C 0.5119(9) 0.5376(10) 0.9115(9) 0.197(8) Uani 1 1 d DG U
H5_6 H 0.459027 0.501216 0.903077 0.237 Uiso 1 1 calc R U
C4_6 C 0.5753(12) 0.5891(11) 0.9783(8) 0.195(7) Uani 1 1 d DG U
C3_6 C 0.6543(10) 0.6434(10) 0.9909(6) 0.207(8) Uani 1 1 d DG U
H3_6 H 0.696741 0.677948 1.035563 0.248 Uiso 1 1 calc R U
C2_6 C 0.6700(8) 0.6462(9) 0.9366(8) 0.187(7) Uani 1 1 d DG U
H2_6 H 0.722932 0.682505 0.945062 0.224 Uiso 1 1 calc R U
C1_6 C 0.6067(10) 0.5946(9) 0.8698(7) 0.148(5) Uani 1 1 d DG U
F_6 F 0.5652(12) 0.5931(10) 1.0369(8) 0.259(10) Uani 1 1 d D U
S_6 S 0.6322(4) 0.5997(4) 0.8058(3) 0.1152(17) Uani 1 1 d D U
C6_8 C 0.4139(9) 0.2283(9) 0.7387(8) 0.200(8) Uani 1 1 d DG U
H6_8 H 0.405114 0.194301 0.702928 0.240 Uiso 1 1 calc R U
C5_8 C 0.3789(11) 0.2026(9) 0.7790(10) 0.218(9) Uani 1 1 d DG U
H5_8 H 0.346770 0.151387 0.770297 0.262 Uiso 1 1 calc R U
C4_8 C 0.3920(12) 0.2534(12) 0.8324(9) 0.215(8) Uani 1 1 d DG U
C3_8 C 0.4401(12) 0.3300(11) 0.8455(9) 0.218(9) Uani 1 1 d DG U
H3_8 H 0.448816 0.363977 0.881190 0.261 Uiso 1 1 calc R U
C2_8 C 0.4750(11) 0.3557(8) 0.8051(10) 0.195(8) Uani 1 1 d DG U
H2_8 H 0.507159 0.406893 0.813823 0.233 Uiso 1 1 calc R U
C1_8 C 0.4619(10) 0.3049(10) 0.7517(8) 0.164(6) Uani 1 1 d DG U
F_8 F 0.3545(10) 0.2246(13) 0.8724(9) 0.268(10) Uani 1 1 d D U
S_8 S 0.5061(4) 0.3368(4) 0.7013(3) 0.1214(18) Uani 1 1 d D U
P_22 P -0.0555(6) -0.2297(5) 0.2249(5) 0.183(3) Uani 1 1 d D U
C2B_22 C -0.1728(13) -0.3789(12) 0.1894(11) 0.209(8) Uani 1 1 d DG U
H2B_22 H -0.142697 -0.388276 0.173255 0.250 Uiso 1 1 calc R U
C3B_22 C -0.2442(14) -0.4383(9) 0.1844(12) 0.218(9) Uani 1 1 d G U
H3B_22 H -0.261783 -0.487484 0.164935 0.261 Uiso 1 1 calc R U
C4B_22 C -0.2892(10) -0.4243(11) 0.2085(10) 0.214(9) Uani 1 1 d G U
H4B_22 H -0.336981 -0.464115 0.205166 0.257 Uiso 1 1 calc R U
C5B_22 C -0.2629(13) -0.3509(14) 0.2376(12) 0.211(9) Uani 1 1 d G U
H5B_22 H -0.293093 -0.341537 0.253717 0.253 Uiso 1 1 calc R U
C6B_22 C -0.1916(13) -0.2915(10) 0.2426(10) 0.199(8) Uani 1 1 d DG U
H6B_22 H -0.174007 -0.242327 0.262038 0.239 Uiso 1 1 calc R U
C1B_22 C -0.1465(8) -0.3055(10) 0.2185(6) 0.194(7) Uani 1 1 d DG U
C1D_22 C -0.0629(15) -0.1509(10) 0.2252(12) 0.234(8) Uani 1 1 d DG U
C2D_22 C 0.0002(14) -0.0818(14) 0.2784(12) 0.246(10) Uani 1 1 d DG U
H2D_22 H 0.047504 -0.076343 0.314781 0.295 Uiso 1 1 calc R U
C3D_22 C -0.0074(18) -0.0209(10) 0.2771(15) 0.271(11) Uani 1 1 d G U
H3D_22 H 0.034870 0.025325 0.312712 0.325 Uiso 1 1 calc R U
C4D_22 C -0.078(2) -0.0291(13) 0.2227(17) 0.287(11) Uani 1 1 d G U
H4D_22 H -0.083151 0.011642 0.221871 0.344 Uiso 1 1 calc R U
C5D_22 C -0.1412(17) -0.0982(17) 0.1695(15) 0.290(11) Uani 1 1 d G U
H5D_22 H -0.188538 -0.103709 0.133097 0.348 Uiso 1 1 calc R U
C6D_22 C -0.1337(15) -0.1591(12) 0.1708(12) 0.280(10) Uani 1 1 d DG U
H6D_22 H -0.175905 -0.205378 0.135165 0.336 Uiso 1 1 calc R U
C1C_22 C -0.0349(15) -0.2624(6) 0.1625(12) 0.238(8) Uani 1 1 d DG U
C2C_22 C -0.0925(14) -0.2852(13) 0.0921(14) 0.264(10) Uani 1 1 d DG U
H2C_22 H -0.140061 -0.283493 0.078248 0.316 Uiso 1 1 calc R U
C3C_22 C -0.0791(18) -0.3108(14) 0.0423(10) 0.270(11) Uani 1 1 d G U
H3C_22 H -0.117622 -0.326061 -0.004761 0.324 Uiso 1 1 calc R U
C4C_22 C -0.008(2) -0.3134(11) 0.0630(15) 0.281(11) Uani 1 1 d G U
H4C_22 H 0.000951 -0.330442 0.029727 0.337 Uiso 1 1 calc R U
C5C_22 C 0.0496(16) -0.2905(15) 0.1334(17) 0.269(10) Uani 1 1 d G U
H5C_22 H 0.097085 -0.292256 0.147225 0.323 Uiso 1 1 calc R U
C6C_22 C 0.0361(15) -0.2650(13) 0.1831(11) 0.254(10) Uani 1 1 d DG U
H6C_22 H 0.074647 -0.249687 0.230235 0.305 Uiso 1 1 calc R U
C1A_22 C 0.0338(12) -0.2045(10) 0.3073(8) 0.225(8) Uani 1 1 d DG U
C6A_22 C 0.0205(12) -0.2383(12) 0.3546(12) 0.241(10) Uani 1 1 d DG U
H6A_22 H -0.034127 -0.273576 0.343347 0.289 Uiso 1 1 calc R U
C5A_22 C 0.0890(18) -0.2193(15) 0.4186(11) 0.264(11) Uani 1 1 d G U
H5A_22 H 0.080120 -0.241936 0.450178 0.317 Uiso 1 1 calc R U
C4A_22 C 0.1707(14) -0.1665(14) 0.4353(10) 0.275(11) Uani 1 1 d G U
H4A_22 H 0.216459 -0.153865 0.478135 0.330 Uiso 1 1 calc R U
C3A_22 C 0.1839(11) -0.1327(13) 0.3881(14) 0.275(11) Uani 1 1 d G U
H3A_22 H 0.238552 -0.097435 0.399262 0.330 Uiso 1 1 calc R U
C2A_22 C 0.1154(15) -0.1517(13) 0.3240(12) 0.258(10) Uani 1 1 d DG U
H2A_22 H 0.124306 -0.129074 0.292430 0.309 Uiso 1 1 calc R U
P_21 P -0.4010(8) 0.1058(7) -0.0856(7) 0.238(4) Uani 1 1 d D U
C2B_21 C -0.2691(15) 0.2240(13) -0.0910(11) 0.241(9) Uani 1 1 d DG U
H2B_21 H -0.231396 0.220579 -0.052878 0.290 Uiso 1 1 calc R U
C3B_21 C -0.2390(14) 0.2771(12) -0.1200(15) 0.242(9) Uani 1 1 d G U
H3B_21 H -0.181126 0.309127 -0.101434 0.290 Uiso 1 1 calc R U
C4B_21 C -0.295(2) 0.2822(11) -0.1770(14) 0.244(9) Uani 1 1 d G U
H4B_21 H -0.275110 0.317689 -0.196426 0.293 Uiso 1 1 calc R U
C5B_21 C -0.3817(18) 0.2343(15) -0.2048(12) 0.251(9) Uani 1 1 d G U
H5B_21 H -0.419365 0.237704 -0.242862 0.301 Uiso 1 1 calc R U
C6B_21 C -0.4118(13) 0.1812(12) -0.1757(13) 0.244(9) Uani 1 1 d DG U
H6B_21 H -0.469637 0.149155 -0.194306 0.293 Uiso 1 1 calc R U
C1B_21 C -0.3555(16) 0.1761(8) -0.1188(11) 0.233(7) Uani 1 1 d DG U
C1D_21 C -0.4360(8) 0.0193(10) -0.1433(13) 0.267(8) Uani 1 1 d DG U
C2D_21 C -0.4489(16) -0.0407(16) -0.1196(13) 0.285(11) Uani 1 1 d DG U
H2D_21 H -0.439283 -0.035169 -0.074776 0.342 Uiso 1 1 calc R U
C3D_21 C -0.4761(19) -0.1088(12) -0.1630(18) 0.296(11) Uani 1 1 d G U
H3D_21 H -0.484708 -0.148877 -0.147177 0.355 Uiso 1 1 calc R U
C4D_21 C -0.4905(14) -0.1170(12) -0.2301(17) 0.294(11) Uani 1 1 d G U
H4D_21 H -0.508668 -0.162562 -0.259114 0.353 Uiso 1 1 calc R U
C5D_21 C -0.4776(19) -0.0571(18) -0.2538(12) 0.291(11) Uani 1 1 d G U
H5D_21 H -0.487203 -0.062538 -0.298652 0.349 Uiso 1 1 calc R U
C6D_21 C -0.4504(17) 0.0111(14) -0.2104(15) 0.285(11) Uani 1 1 d DG U
H6D_21 H -0.441778 0.051170 -0.226252 0.342 Uiso 1 1 calc R U
C1C_21 C -0.3200(11) 0.1245(8) -0.0013(11) 0.245(8) Uani 1 1 d DG U
C2C_21 C -0.3129(15) 0.1593(14) 0.0582(15) 0.263(10) Uani 1 1 d DG U
H2C_21 H -0.350429 0.172856 0.054123 0.315 Uiso 1 1 calc R U
C3C_21 C -0.2499(19) 0.1738(15) 0.1236(11) 0.267(10) Uani 1 1 d G U
H3C_21 H -0.245129 0.197070 0.163409 0.320 Uiso 1 1 calc R U
C4C_21 C -0.1938(14) 0.1535(14) 0.1297(12) 0.271(10) Uani 1 1 d G U
H4C_21 H -0.151609 0.163208 0.173469 0.325 Uiso 1 1 calc R U
C5C_21 C -0.2009(15) 0.1187(15) 0.0702(17) 0.260(10) Uani 1 1 d G U
H5C_21 H -0.163388 0.105133 0.074244 0.312 Uiso 1 1 calc R U
C6C_21 C -0.2640(17) 0.1042(12) 0.0047(13) 0.250(9) Uani 1 1 d DG U
H6C_21 H -0.268687 0.080919 -0.035044 0.300 Uiso 1 1 calc R U
C1A_21 C -0.4779(14) 0.1100(16) -0.0743(10) 0.279(9) Uani 1 1 d DG U
C6A_21 C -0.4613(15) 0.1766(14) -0.0379(14) 0.289(11) Uani 1 1 d DG U
H6A_21 H -0.408394 0.220778 -0.018706 0.347 Uiso 1 1 calc R U
C5A_21 C -0.524(2) 0.1772(17) -0.0303(16) 0.302(11) Uani 1 1 d G U
H5A_21 H -0.512593 0.221729 -0.006040 0.362 Uiso 1 1 calc R U
C4A_21 C -0.6028(19) 0.111(2) -0.0591(16) 0.308(11) Uani 1 1 d G U
H4A_21 H -0.644578 0.111503 -0.054009 0.370 Uiso 1 1 calc R U
C3A_21 C -0.6195(14) 0.0445(18) -0.0954(17) 0.305(12) Uani 1 1 d G U
H3A_21 H -0.672365 0.000324 -0.114645 0.366 Uiso 1 1 calc R U
C2A_21 C -0.5570(18) 0.0439(14) -0.1030(14) 0.299(11) Uani 1 1 d DG U
H2A_21 H -0.568167 -0.000629 -0.127312 0.358 Uiso 1 1 calc R U

loop_
_atom_site_aniso_label
_atom_site_aniso_U_11
_atom_site_aniso_U_22
_atom_site_aniso_U_33
_atom_site_aniso_U_23
_atom_site_aniso_U_13
_atom_site_aniso_U_12
Ag18_1 0.0732(7) 0.0783(7) 0.0798(8) 0.0277(6) 0.0456(6) 0.0406(6)
Ag10_1 0.0764(7) 0.0755(7) 0.0809(8) 0.0274(6) 0.0460(6) 0.0415(6)
Ag11_1 0.0782(7) 0.0798(8) 0.0798(8) 0.0303(6) 0.0482(6) 0.0432(6)
Ag19_1 0.0786(7) 0.0807(8) 0.0780(8) 0.0289(6) 0.0469(6) 0.0448(6)
Ag15_1 0.0774(7) 0.0790(8) 0.0794(8) 0.0280(6) 0.0473(6) 0.0410(6)
Ag16_1 0.0772(7) 0.0784(7) 0.0794(8) 0.0294(6) 0.0477(6) 0.0417(6)
Ag5_1 0.0932(9) 0.0871(8) 0.0982(9) 0.0418(7) 0.0617(8) 0.0483(7)
Ag7_1 0.0803(8) 0.0899(9) 0.0874(9) 0.0248(7) 0.0432(7) 0.0392(7)
Ag21_1 0.0992(9) 0.0955(9) 0.0848(9) 0.0268(7) 0.0573(8) 0.0513(8)
Ag6_1 0.0972(9) 0.1042(10) 0.1047(10) 0.0383(8) 0.0573(8) 0.0659(8)
Ag8_1 0.1118(10) 0.0811(8) 0.1033(10) 0.0354(8) 0.0616(9) 0.0542(8)
Ag12_1 0.0893(9) 0.1139(11) 0.0863(9) 0.0382(8) 0.0435(7) 0.0594(8)
Ag1_1 0.0854(9) 0.0996(10) 0.1145(11) 0.0401(8) 0.0655(8) 0.0470(8)
Ag17_1 0.0955(9) 0.1035(10) 0.1117(11) 0.0391(8) 0.0693(8) 0.0600(8)
Ag14_1 0.1075(10) 0.1248(12) 0.0905(9) 0.0508(9) 0.0604(8) 0.0692(9)
Ag20_1 0.0999(10) 0.0780(8) 0.0891(9) 0.0185(7) 0.0463(8) 0.0381(7)
Ag2_1 0.1108(11) 0.1156(12) 0.1392(14) 0.0476(10) 0.0843(11) 0.0647(10)
Ag9_1 0.1219(12) 0.1332(13) 0.1046(11) 0.0520(10) 0.0599(10) 0.0770(11)
Ag13_1 0.1123(12) 0.1321(13) 0.0985(11) 0.0385(10) 0.0581(9) 0.0652(10)
Ag3_1 0.1092(12) 0.1349(14) 0.1373(14) 0.0438(11) 0.0747(11) 0.0727(11)
Ag22_1 0.1328(14) 0.1004(11) 0.1235(13) 0.0261(10) 0.0661(11) 0.0614(10)
Ag4_1 0.1277(13) 0.0909(10) 0.1377(15) 0.0342(10) 0.0731(12) 0.0485(10)
C6_9 0.203(11) 0.130(10) 0.208(11) 0.092(9) 0.080(10) 0.052(10)
C5_9 0.225(12) 0.145(11) 0.233(12) 0.096(10) 0.072(11) 0.052(10)
C4_9 0.229(13) 0.146(10) 0.239(12) 0.103(10) 0.080(11) 0.049(10)
C3_9 0.214(12) 0.146(11) 0.224(12) 0.093(10) 0.088(11) 0.041(11)
C2_9 0.194(11) 0.136(10) 0.200(11) 0.084(9) 0.095(10) 0.041(9)
C1_9 0.175(9) 0.115(8) 0.176(9) 0.068(7) 0.093(8) 0.052(7)
F_9 0.314(19) 0.187(15) 0.287(18) 0.128(13) 0.094(16) 0.054(14)
S_9 0.145(5) 0.092(3) 0.131(4) 0.037(3) 0.088(4) 0.057(3)
C6_14 0.203(11) 0.134(10) 0.148(10) 0.020(9) 0.082(9) 0.081(9)
C5_14 0.217(12) 0.149(10) 0.158(11) 0.008(9) 0.086(10) 0.078(10)
C4_14 0.224(12) 0.159(11) 0.151(11) 0.004(9) 0.089(10) 0.068(10)
C3_14 0.215(12) 0.158(11) 0.150(11) 0.011(9) 0.082(10) 0.059(10)
C2_14 0.203(11) 0.139(10) 0.146(10) 0.021(9) 0.079(9) 0.068(9)
C1_14 0.183(9) 0.114(7) 0.138(8) 0.032(7) 0.080(7) 0.084(7)
F_14 0.290(17) 0.213(16) 0.181(14) -0.005(13) 0.113(13) 0.060(14)
S_14 0.168(6) 0.098(4) 0.131(5) 0.046(3) 0.076(4) 0.073(4)
C6_2 0.116(9) 0.207(10) 0.125(9) 0.053(9) 0.059(8) 0.073(9)
C5_2 0.122(9) 0.227(11) 0.146(10) 0.046(10) 0.052(9) 0.082(9)
C4_2 0.122(9) 0.234(11) 0.161(10) 0.048(10) 0.054(8) 0.091(9)
C3_2 0.125(9) 0.223(11) 0.151(10) 0.038(10) 0.063(8) 0.086(9)
C2_2 0.120(9) 0.200(10) 0.133(9) 0.046(9) 0.057(8) 0.085(8)
C1_2 0.109(7) 0.173(8) 0.111(7) 0.051(7) 0.065(6) 0.077(7)
F_2 0.139(11) 0.299(17) 0.241(16) 0.061(14) 0.037(11) 0.122(12)
S_2 0.105(3) 0.127(4) 0.104(4) 0.049(3) 0.062(3) 0.061(3)
C6_3 0.111(18) 0.21(3) 0.14(2) 0.05(2) 0.055(17) 0.10(2)
C5_3 0.18(3) 0.23(4) 0.17(3) 0.03(3) 0.06(2) 0.14(3)
C4_3 0.19(3) 0.24(4) 0.20(3) 0.12(3) 0.11(3) 0.16(3)
C3_3 0.17(3) 0.30(4) 0.19(3) 0.11(3) 0.12(2) 0.18(3)
C2_3 0.19(3) 0.27(4) 0.22(3) 0.11(3) 0.13(3) 0.19(3)
C1_3 0.127(17) 0.16(2) 0.104(15) 0.055(15) 0.046(13) 0.105(16)
F_3 0.213(19) 0.40(3) 0.34(3) 0.19(3) 0.16(2) 0.24(2)
S_3 0.115(4) 0.135(4) 0.099(3) 0.040(3) 0.059(3) 0.083(4)
C6_11 0.205(11) 0.258(12) 0.146(10) 0.098(10) 0.099(9) 0.118(10)
C5_11 0.213(12) 0.278(12) 0.159(11) 0.099(10) 0.105(10) 0.115(11)
C4_11 0.221(12) 0.281(12) 0.157(10) 0.105(10) 0.110(10) 0.113(11)
C3_11 0.213(12) 0.268(12) 0.153(11) 0.102(10) 0.098(10) 0.123(11)
C2_11 0.201(11) 0.251(11) 0.148(10) 0.092(9) 0.093(9) 0.130(10)
C1_11 0.183(9) 0.230(9) 0.131(8) 0.086(7) 0.086(7) 0.134(8)
F_11 0.265(17) 0.325(19) 0.196(14) 0.121(14) 0.133(13) 0.071(15)
S_11 0.161(5) 0.199(6) 0.107(4) 0.074(4) 0.071(4) 0.123(5)
C6_7 0.229(11) 0.127(9) 0.128(9) 0.018(8) 0.095(9) 0.054(9)
C5_7 0.246(12) 0.140(10) 0.133(10) 0.015(9) 0.098(10) 0.053(10)
C4_7 0.255(12) 0.148(10) 0.130(10) 0.016(9) 0.101(10) 0.058(10)
C3_7 0.248(12) 0.143(10) 0.131(10) 0.021(9) 0.097(10) 0.058(10)
C2_7 0.235(11) 0.133(10) 0.130(9) 0.027(8) 0.091(9) 0.055(9)
C1_7 0.205(9) 0.109(7) 0.124(7) 0.026(7) 0.100(7) 0.059(7)
F_7 0.323(18) 0.207(15) 0.147(12) -0.018(11) 0.103(13) 0.079(14)
S_7 0.162(5) 0.091(3) 0.122(4) 0.033(3) 0.092(4) 0.058(3)
C6_10 0.139(9) 0.118(9) 0.203(10) 0.067(9) 0.089(9) 0.055(8)
C5_10 0.152(10) 0.126(9) 0.216(11) 0.070(9) 0.087(10) 0.043(9)
C4_10 0.150(10) 0.128(9) 0.219(11) 0.063(9) 0.101(9) 0.037(9)
C3_10 0.142(9) 0.124(10) 0.212(11) 0.056(9) 0.097(9) 0.047(8)
C2_10 0.128(9) 0.113(9) 0.194(10) 0.062(8) 0.096(8) 0.057(7)
C1_10 0.122(7) 0.105(7) 0.171(8) 0.062(7) 0.096(7) 0.064(6)
F_10 0.176(12) 0.134(11) 0.276(16) 0.068(11) 0.130(12) 0.022(9)
S_10 0.112(3) 0.101(3) 0.135(4) 0.058(3) 0.086(3) 0.064(3)
C6_13 0.194(12) 0.204(11) 0.169(11) -0.014(11) 0.015(10) 0.079(11)
C5_13 0.214(13) 0.230(12) 0.178(12) -0.021(12) 0.004(11) 0.084(12)
C4_13 0.225(13) 0.240(12) 0.177(12) -0.021(12) -0.002(11) 0.086(12)
C3_13 0.212(13) 0.228(12) 0.171(12) -0.009(12) 0.004(12) 0.074(12)
C2_13 0.189(11) 0.202(11) 0.169(11) -0.006(11) 0.014(10) 0.069(11)
C1_13 0.163(9) 0.161(9) 0.158(9) 0.000(8) 0.031(8) 0.082(8)
F_13 0.32(2) 0.302(19) 0.211(17) -0.034(17) -0.043(17) 0.107(17)
S_13 0.122(4) 0.101(4) 0.130(4) 0.026(3) 0.065(4) 0.061(3)
C6_16 0.210(10) 0.185(11) 0.220(12) 0.041(10) 0.118(10) 0.115(9)
C5_16 0.231(11) 0.196(12) 0.229(12) 0.036(11) 0.126(11) 0.118(10)
C4_16 0.232(11) 0.191(12) 0.226(12) 0.040(11) 0.142(10) 0.127(10)
C3_16 0.227(11) 0.185(12) 0.224(12) 0.046(11) 0.128(11) 0.123(10)
C2_16 0.204(10) 0.176(11) 0.214(12) 0.052(10) 0.125(10) 0.120(9)
C1_16 0.172(8) 0.163(9) 0.200(9) 0.059(8) 0.126(8) 0.110(7)
F_16 0.293(16) 0.228(16) 0.280(17) 0.020(14) 0.176(14) 0.139(13)
S_16 0.121(4) 0.142(5) 0.186(6) 0.067(4) 0.111(4) 0.080(4)
C6_4 0.148(9) 0.169(11) 0.227(11) 0.022(10) 0.107(9) 0.088(8)
C5_4 0.166(10) 0.177(11) 0.242(12) 0.018(10) 0.106(10) 0.086(10)
C4_4 0.170(10) 0.179(11) 0.254(12) 0.016(10) 0.107(10) 0.098(9)
C3_4 0.163(10) 0.177(11) 0.250(12) 0.023(10) 0.101(10) 0.094(9)
C2_4 0.149(9) 0.169(10) 0.232(11) 0.029(10) 0.101(9) 0.092(9)
C1_4 0.130(7) 0.154(8) 0.201(9) 0.043(8) 0.099(7) 0.088(7)
F_4 0.213(14) 0.223(16) 0.318(18) -0.017(15) 0.115(14) 0.116(13)
S_4 0.113(4) 0.130(4) 0.151(5) 0.063(4) 0.088(4) 0.081(3)
C6_15 0.213(12) 0.167(11) 0.210(12) 0.065(10) 0.012(11) 0.074(10)
C5_15 0.237(13) 0.187(12) 0.229(13) 0.068(11) 0.004(12) 0.066(11)
C4_15 0.243(13) 0.186(12) 0.235(13) 0.076(11) -0.001(12) 0.077(11)
C3_15 0.226(13) 0.175(12) 0.221(13) 0.070(11) 0.007(12) 0.073(11)
C2_15 0.206(12) 0.162(11) 0.202(12) 0.061(10) 0.017(11) 0.071(10)
C1_15 0.174(9) 0.148(9) 0.182(9) 0.048(8) 0.029(8) 0.074(8)
F_15 0.320(19) 0.232(17) 0.31(2) 0.104(16) -0.008(18) 0.105(16)
S_15 0.115(4) 0.118(4) 0.133(5) 0.031(4) 0.053(4) 0.070(4)
C6_12 0.22(4) 0.16(3) 0.33(5) 0.10(3) 0.19(4) 0.12(3)
C5_12 0.25(4) 0.11(2) 0.37(6) 0.06(3) 0.22(5) 0.03(2)
C4_12 0.19(4) 0.19(4) 0.44(8) 0.10(4) 0.23(5) 0.07(3)
C3_12 0.11(2) 0.25(5) 0.30(5) 0.04(4) 0.12(3) 0.06(3)
C2_12 0.064(13) 0.15(2) 0.25(4) -0.01(2) 0.055(18) 0.022(14)
C1_12 0.14(2) 0.121(18) 0.18(2) 0.030(17) 0.12(2) 0.062(16)
F_12 0.40(4) 0.162(19) 0.73(7) 0.10(3) 0.44(5) 0.03(2)
S_12 0.094(3) 0.110(4) 0.116(4) 0.034(3) 0.062(3) 0.052(3)
C6_5 0.202(11) 0.156(10) 0.184(11) 0.014(9) 0.109(9) 0.086(9)
C5_5 0.222(12) 0.170(11) 0.198(12) 0.006(10) 0.118(10) 0.090(10)
C4_5 0.227(12) 0.183(11) 0.215(12) -0.010(10) 0.124(10) 0.103(10)
C3_5 0.221(12) 0.180(11) 0.212(12) -0.009(10) 0.107(10) 0.097(10)
C2_5 0.204(11) 0.165(10) 0.194(11) 0.001(10) 0.101(9) 0.090(9)
C1_5 0.168(8) 0.141(8) 0.163(8) 0.024(7) 0.101(7) 0.082(7)
F_5 0.296(17) 0.233(16) 0.296(18) -0.026(15) 0.161(15) 0.114(14)
S_5 0.116(4) 0.110(4) 0.127(4) 0.041(3) 0.081(3) 0.062(3)
C6_6 0.171(10) 0.217(11) 0.134(9) 0.073(9) 0.098(8) 0.085(9)
C5_6 0.188(11) 0.233(12) 0.144(10) 0.063(10) 0.105(9) 0.083(10)
C4_6 0.196(11) 0.239(12) 0.146(10) 0.043(10) 0.125(9) 0.090(10)
C3_6 0.200(11) 0.239(12) 0.144(10) 0.038(10) 0.111(9) 0.081(10)
C2_6 0.183(10) 0.224(11) 0.130(9) 0.047(9) 0.103(8) 0.081(9)
C1_6 0.160(8) 0.191(9) 0.115(7) 0.069(7) 0.093(7) 0.092(7)
F_6 0.267(16) 0.296(17) 0.175(13) 0.049(12) 0.162(12) 0.093(14)
S_6 0.137(4) 0.158(5) 0.103(4) 0.064(3) 0.079(3) 0.098(4)
C6_8 0.177(10) 0.203(11) 0.173(10) 0.092(9) 0.106(9) 0.055(10)
C5_8 0.194(11) 0.215(12) 0.184(11) 0.099(10) 0.113(10) 0.053(10)
C4_8 0.194(11) 0.227(12) 0.187(11) 0.090(10) 0.131(9) 0.061(10)
C3_8 0.194(11) 0.222(12) 0.189(11) 0.075(10) 0.123(9) 0.061(10)
C2_8 0.181(10) 0.206(11) 0.173(10) 0.076(9) 0.121(9) 0.063(10)
C1_8 0.155(8) 0.180(9) 0.153(8) 0.084(7) 0.102(7) 0.068(7)
F_8 0.230(15) 0.302(18) 0.217(14) 0.101(13) 0.159(12) 0.071(14)
S_8 0.122(4) 0.146(5) 0.120(4) 0.077(4) 0.076(3) 0.073(4)
P_22 0.213(7) 0.155(6) 0.223(7) 0.074(6) 0.170(6) 0.079(5)
C2B_22 0.217(12) 0.173(11) 0.235(12) 0.074(11) 0.157(10) 0.071(10)
C3B_22 0.220(13) 0.184(12) 0.237(13) 0.076(11) 0.158(11) 0.068(11)
C4B_22 0.222(13) 0.190(13) 0.227(13) 0.073(12) 0.163(11) 0.071(12)
C5B_22 0.221(13) 0.190(12) 0.226(13) 0.071(11) 0.161(10) 0.077(11)
C6B_22 0.216(12) 0.180(11) 0.225(12) 0.069(10) 0.163(10) 0.083(10)
C1B_22 0.213(10) 0.168(9) 0.227(10) 0.072(9) 0.162(8) 0.081(9)
C1D_22 0.244(11) 0.161(9) 0.257(11) 0.072(10) 0.123(10) 0.091(9)
C2D_22 0.254(13) 0.163(12) 0.267(14) 0.065(12) 0.113(12) 0.100(11)
C3D_22 0.265(15) 0.175(13) 0.281(15) 0.058(13) 0.099(13) 0.101(12)
C4D_22 0.270(15) 0.178(13) 0.292(15) 0.052(13) 0.088(13) 0.098(13)
C5D_22 0.271(15) 0.177(13) 0.294(15) 0.054(13) 0.085(13) 0.096(12)
C6D_22 0.266(13) 0.173(12) 0.284(14) 0.060(12) 0.095(12) 0.088(12)
C1C_22 0.235(11) 0.209(10) 0.245(11) 0.053(10) 0.170(9) 0.070(10)
C2C_22 0.241(13) 0.233(12) 0.254(13) 0.042(12) 0.168(11) 0.061(12)
C3C_22 0.246(14) 0.241(13) 0.259(14) 0.028(13) 0.169(12) 0.068(13)
C4C_22 0.260(15) 0.243(14) 0.263(15) 0.026(13) 0.166(13) 0.071(13)
C5C_22 0.261(14) 0.240(13) 0.256(14) 0.032(13) 0.176(12) 0.076(13)
C6C_22 0.252(13) 0.227(12) 0.251(13) 0.042(12) 0.176(11) 0.077(12)
C1A_22 0.218(11) 0.177(10) 0.241(11) 0.085(9) 0.140(9) 0.063(9)
C6A_22 0.220(13) 0.193(12) 0.245(13) 0.084(11) 0.131(11) 0.060(11)
C5A_22 0.228(14) 0.203(13) 0.255(15) 0.088(12) 0.117(12) 0.053(12)
C4A_22 0.230(14) 0.209(13) 0.257(15) 0.095(13) 0.113(13) 0.044(12)
C3A_22 0.231(14) 0.208(13) 0.255(15) 0.098(12) 0.113(13) 0.040(12)
C2A_22 0.225(13) 0.196(12) 0.251(13) 0.096(11) 0.123(12) 0.045(11)
P_21 0.279(10) 0.230(8) 0.327(12) 0.157(9) 0.203(9) 0.173(8)
C2B_21 0.288(14) 0.213(13) 0.326(15) 0.159(12) 0.196(13) 0.166(12)
C3B_21 0.290(15) 0.207(13) 0.330(16) 0.158(12) 0.190(14) 0.169(12)
C4B_21 0.291(16) 0.205(13) 0.333(17) 0.163(12) 0.187(14) 0.168(12)
C5B_21 0.296(15) 0.208(13) 0.333(16) 0.168(12) 0.187(14) 0.163(12)
C6B_21 0.290(14) 0.214(13) 0.329(15) 0.165(12) 0.196(13) 0.165(12)
C1B_21 0.281(12) 0.217(11) 0.325(14) 0.160(10) 0.202(12) 0.172(10)
C1D_21 0.304(12) 0.223(11) 0.339(14) 0.151(11) 0.193(12) 0.158(11)
C2D_21 0.318(14) 0.224(14) 0.348(16) 0.145(13) 0.186(14) 0.155(13)
C3D_21 0.326(15) 0.223(14) 0.352(18) 0.142(14) 0.181(15) 0.150(14)
C4D_21 0.325(15) 0.223(15) 0.350(18) 0.138(15) 0.181(16) 0.151(14)
C5D_21 0.322(15) 0.223(15) 0.349(17) 0.139(14) 0.185(15) 0.149(14)
C6D_21 0.317(14) 0.222(13) 0.346(16) 0.148(13) 0.184(14) 0.150(13)
C1C_21 0.289(13) 0.251(11) 0.318(14) 0.144(11) 0.195(12) 0.192(10)
C2C_21 0.298(15) 0.267(13) 0.320(16) 0.139(13) 0.185(13) 0.195(12)
C3C_21 0.302(16) 0.273(14) 0.323(17) 0.136(14) 0.177(14) 0.205(13)
C4C_21 0.310(16) 0.272(14) 0.321(17) 0.138(14) 0.174(15) 0.207(13)
C5C_21 0.307(15) 0.265(14) 0.315(17) 0.136(14) 0.180(14) 0.208(12)
C6C_21 0.297(15) 0.256(13) 0.317(16) 0.137(13) 0.185(13) 0.205(12)
C1A_21 0.286(13) 0.258(12) 0.360(14) 0.135(12) 0.199(12) 0.164(11)
C6A_21 0.286(15) 0.270(14) 0.370(16) 0.123(14) 0.203(14) 0.163(13)
C5A_21 0.289(16) 0.278(15) 0.380(17) 0.117(15) 0.201(15) 0.161(14)
C4A_21 0.293(16) 0.278(16) 0.386(17) 0.113(15) 0.200(15) 0.159(14)
C3A_21 0.292(16) 0.275(15) 0.386(17) 0.117(15) 0.200(15) 0.161(14)
C2A_21 0.290(15) 0.270(14) 0.377(16) 0.128(14) 0.198(14) 0.157(13)

loop_
_atom_type_symbol
_atom_type_description
_atom_type_scat_dispersion_real
_atom_type_scat_dispersion_imag
_atom_type_scat_source
Ag Ag -0.9078 1.0766 'International Tables Vol C Tables 4.2.6.8 and 6.1.1.4'
C C 0.0030 0.0016 'International Tables Vol C Tables 4.2.6.8 and 6.1.1.4'
P P 0.1023 0.0942 'International Tables Vol C Tables 4.2.6.8 and 6.1.1.4'
F F 0.0170 0.0100 'International Tables Vol C Tables 4.2.6.8 and 6.1.1.4'
S S 0.1218 0.1208 'International Tables Vol C Tables 4.2.6.8 and 6.1.1.4'
H H 0.0000 0.0000 'International Tables Vol C Tables 4.2.6.8 and 6.1.1.4'

loop_
_geom_angle_atom_site_label_1
_geom_angle_atom_site_label_2
_geom_angle_atom_site_label_3
_geom_angle
_geom_angle_site_symmetry_1
_geom_angle_site_symmetry_3
Ag11_1 Ag18_1 Ag16_1 108.13(7) 2_666 .
Ag11_1 Ag18_1 Ag10_1 107.84(6) 2_666 .
Ag16_1 Ag18_1 Ag10_1 60.06(5) . .
Ag11_1 Ag18_1 Ag15_1 59.71(6) 2_666 2_666
Ag16_1 Ag18_1 Ag15_1 60.38(5) . 2_666
Ag10_1 Ag18_1 Ag15_1 108.11(6) . 2_666
Ag11_1 Ag18_1 Ag19_1 59.62(5) 2_666 .
Ag16_1 Ag18_1 Ag19_1 107.44(7) . .
Ag10_1 Ag18_1 Ag19_1 59.66(5) . .
Ag15_1 Ag18_1 Ag19_1 107.09(6) 2_666 .
Ag11_1 Ag18_1 Ag8_1 60.99(6) 2_666 .
Ag16_1 Ag18_1 Ag8_1 165.75(6) . .
Ag10_1 Ag18_1 Ag8_1 112.59(6) . .
Ag15_1 Ag18_1 Ag8_1 115.20(6) 2_666 .
Ag19_1 Ag18_1 Ag8_1 59.72(6) . .
Ag11_1 Ag18_1 Ag14_1 165.97(6) 2_666 .
Ag16_1 Ag18_1 Ag14_1 61.07(6) . .
Ag10_1 Ag18_1 Ag14_1 59.65(5) . .
Ag15_1 Ag18_1 Ag14_1 115.87(7) 2_666 .
Ag19_1 Ag18_1 Ag14_1 113.14(6) . .
Ag8_1 Ag18_1 Ag14_1 127.77(7) . .
Ag11_1 Ag18_1 Ag6_1 60.61(5) 2_666 2_666
Ag16_1 Ag18_1 Ag6_1 113.97(6) . 2_666
Ag10_1 Ag18_1 Ag6_1 165.99(6) . 2_666
Ag15_1 Ag18_1 Ag6_1 59.97(5) 2_666 2_666
Ag19_1 Ag18_1 Ag6_1 114.62(6) . 2_666
Ag8_1 Ag18_1 Ag6_1 70.07(6) . 2_666
Ag14_1 Ag18_1 Ag6_1 130.58(7) . 2_666
Ag11_1 Ag18_1 Ag5_1 112.53(8) 2_666 .
Ag16_1 Ag18_1 Ag5_1 115.39(6) . .
Ag10_1 Ag18_1 Ag5_1 60.84(5) . .
Ag15_1 Ag18_1 Ag5_1 165.34(6) 2_666 .
Ag19_1 Ag18_1 Ag5_1 59.62(5) . .
Ag8_1 Ag18_1 Ag5_1 65.10(6) . .
Ag14_1 Ag18_1 Ag5_1 68.37(7) . .
Ag6_1 Ag18_1 Ag5_1 129.26(6) 2_666 .
Ag11_1 Ag18_1 Ag12_1 112.93(7) 2_666 2_666
Ag16_1 Ag18_1 Ag12_1 59.98(6) . 2_666
Ag10_1 Ag18_1 Ag12_1 114.73(6) . 2_666
Ag15_1 Ag18_1 Ag12_1 59.14(5) 2_666 2_666
Ag19_1 Ag18_1 Ag12_1 164.16(6) . 2_666
Ag8_1 Ag18_1 Ag12_1 131.25(7) . 2_666
Ag14_1 Ag18_1 Ag12_1 70.68(7) . 2_666
Ag6_1 Ag18_1 Ag12_1 66.98(6) 2_666 2_666
Ag5_1 Ag18_1 Ag12_1 132.83(7) . 2_666
Ag15_1 Ag10_1 Ag19_1 59.90(5) . .
Ag15_1 Ag10_1 Ag16_1 108.35(7) . .
Ag19_1 Ag10_1 Ag16_1 107.81(7) . .
Ag15_1 Ag10_1 Ag14_1 167.45(6) . .
Ag19_1 Ag10_1 Ag14_1 114.68(7) . .
Ag16_1 Ag10_1 Ag14_1 61.29(6) . .
Ag15_1 Ag10_1 Ag18_1 108.73(6) . .
Ag19_1 Ag10_1 Ag18_1 60.45(5) . .
Ag16_1 Ag10_1 Ag18_1 59.73(5) . .
Ag14_1 Ag10_1 Ag18_1 60.61(5) . .
Ag15_1 Ag10_1 Ag1_1 60.51(6) . .
Ag19_1 Ag10_1 Ag1_1 60.09(6) . .
Ag16_1 Ag10_1 Ag1_1 166.08(6) . .
Ag14_1 Ag10_1 Ag1_1 128.39(7) . .
Ag18_1 Ag10_1 Ag1_1 113.93(6) . .
Ag15_1 Ag10_1 Ag11_1 59.51(6) . .
Ag19_1 Ag10_1 Ag11_1 107.16(6) . .
Ag16_1 Ag10_1 Ag11_1 60.48(5) . .
Ag14_1 Ag10_1 Ag11_1 115.54(8) . .
Ag18_1 Ag10_1 Ag11_1 108.13(6) . .
Ag1_1 Ag10_1 Ag11_1 114.38(7) . .
Ag15_1 Ag10_1 Ag21_1 112.82(7) . .
Ag19_1 Ag10_1 Ag21_1 165.08(6) . .
Ag16_1 Ag10_1 Ag21_1 60.59(6) . .
Ag14_1 Ag10_1 Ag21_1 69.46(7) . .
Ag18_1 Ag10_1 Ag21_1 114.70(6) . .
Ag1_1 Ag10_1 Ag21_1 129.85(7) . .
Ag11_1 Ag10_1 Ag21_1 59.68(5) . .
Ag15_1 Ag10_1 Ag17_1 60.41(5) . .
Ag19_1 Ag10_1 Ag17_1 114.78(7) . .
Ag16_1 Ag10_1 Ag17_1 113.54(6) . .
Ag14_1 Ag10_1 Ag17_1 128.83(7) . .
Ag18_1 Ag10_1 Ag17_1 166.15(6) . .
Ag1_1 Ag10_1 Ag17_1 69.57(6) . .
Ag11_1 Ag10_1 Ag17_1 59.62(5) . .
Ag21_1 Ag10_1 Ag17_1 66.25(6) . .
Ag15_1 Ag10_1 Ag5_1 113.24(7) . .
Ag19_1 Ag10_1 Ag5_1 59.66(5) . .
Ag16_1 Ag10_1 Ag5_1 114.52(7) . .
Ag14_1 Ag10_1 Ag5_1 68.48(7) . .
Ag18_1 Ag10_1 Ag5_1 60.20(5) . .
Ag1_1 Ag10_1 Ag5_1 66.81(6) . .
Ag11_1 Ag10_1 Ag5_1 165.03(6) . .
Ag21_1 Ag10_1 Ag5_1 132.17(7) . .
Ag17_1 Ag10_1 Ag5_1 130.45(6) . .
Ag15_1 Ag11_1 Ag19_1 108.63(6) . 2_666
Ag15_1 Ag11_1 Ag18_1 60.55(6) . 2_666
Ag19_1 Ag11_1 Ag18_1 60.73(6) 2_666 2_666
Ag15_1 Ag11_1 Ag20_1 165.78(6) . .
Ag19_1 Ag11_1 Ag20_1 60.60(5) 2_666 .
Ag18_1 Ag11_1 Ag20_1 115.44(7) 2_666 .
Ag15_1 Ag11_1 Ag21_1 113.59(7) . .
Ag19_1 Ag11_1 Ag21_1 113.72(7) 2_666 .
Ag18_1 Ag11_1 Ag21_1 166.26(6) 2_666 .
Ag20_1 Ag11_1 Ag21_1 66.88(6) . .
Ag15_1 Ag11_1 Ag17_1 60.80(5) . .
Ag19_1 Ag11_1 Ag17_1 166.14(6) 2_666 .
Ag18_1 Ag11_1 Ag17_1 115.28(7) 2_666 .
Ag20_1 Ag11_1 Ag17_1 127.93(7) . .
Ag21_1 Ag11_1 Ag17_1 66.80(6) . .
Ag15_1 Ag11_1 Ag10_1 59.80(5) . .
Ag19_1 Ag11_1 Ag10_1 107.05(6) 2_666 .
Ag18_1 Ag11_1 Ag10_1 108.07(7) 2_666 .
Ag20_1 Ag11_1 Ag10_1 112.53(7) . .
Ag21_1 Ag11_1 Ag10_1 60.26(6) . .
Ag17_1 Ag11_1 Ag10_1 60.47(5) . .
Ag15_1 Ag11_1 Ag16_1 107.69(6) . .
Ag19_1 Ag11_1 Ag16_1 59.40(5) 2_666 .
Ag18_1 Ag11_1 Ag16_1 108.20(6) 2_666 .
Ag20_1 Ag11_1 Ag16_1 59.45(5) . .
Ag21_1 Ag11_1 Ag16_1 60.41(5) . .
Ag17_1 Ag11_1 Ag16_1 113.32(6) . .
Ag10_1 Ag11_1 Ag16_1 59.38(5) . .
Ag15_1 Ag11_1 Ag6_1 60.20(6) . .
Ag19_1 Ag11_1 Ag6_1 115.49(6) 2_666 .
Ag18_1 Ag11_1 Ag6_1 60.48(5) 2_666 .
Ag20_1 Ag11_1 Ag6_1 131.51(7) . .
Ag21_1 Ag11_1 Ag6_1 129.27(6) . .
Ag17_1 Ag11_1 Ag6_1 68.46(6) . .
Ag10_1 Ag11_1 Ag6_1 114.10(7) . .
Ag16_1 Ag11_1 Ag6_1 165.92(6) . .
Ag15_1 Ag11_1 Ag8_1 115.12(6) . 2_666
Ag19_1 Ag11_1 Ag8_1 59.77(5) 2_666 2_666
Ag18_1 Ag11_1 Ag8_1 60.05(6) 2_666 2_666
Ag20_1 Ag11_1 Ag8_1 68.91(6) . 2_666
Ag21_1 Ag11_1 Ag8_1 129.88(7) . 2_666
Ag17_1 Ag11_1 Ag8_1 131.52(7) . 2_666
Ag10_1 Ag11_1 Ag8_1 164.90(6) . 2_666
Ag16_1 Ag11_1 Ag8_1 113.31(6) . 2_666
Ag6_1 Ag11_1 Ag8_1 69.65(6) . 2_666
Ag16_1 Ag19_1 Ag11_1 61.07(5) 2_666 2_666
Ag16_1 Ag19_1 Ag15_1 60.68(5) 2_666 .
Ag11_1 Ag19_1 Ag15_1 109.45(6) 2_666 .
Ag16_1 Ag19_1 Ag10_1 108.59(6) 2_666 .
Ag11_1 Ag19_1 Ag10_1 108.05(7) 2_666 .
Ag15_1 Ag19_1 Ag10_1 60.04(5) . .
Ag16_1 Ag19_1 Ag8_1 116.02(6) 2_666 .
Ag11_1 Ag19_1 Ag8_1 61.15(5) 2_666 .
Ag15_1 Ag19_1 Ag8_1 167.42(6) . .
Ag10_1 Ag19_1 Ag8_1 113.18(6) . .
Ag16_1 Ag19_1 Ag1_1 115.17(6) 2_666 .
Ag11_1 Ag19_1 Ag1_1 167.00(6) 2_666 .
Ag15_1 Ag19_1 Ag1_1 60.63(5) . .
Ag10_1 Ag19_1 Ag1_1 60.30(6) . .
Ag8_1 Ag19_1 Ag1_1 127.06(6) . .
Ag16_1 Ag19_1 Ag5_1 167.47(6) 2_666 .
Ag11_1 Ag19_1 Ag5_1 113.37(6) 2_666 .
Ag15_1 Ag19_1 Ag5_1 114.77(6) . .
Ag10_1 Ag19_1 Ag5_1 61.24(5) . .
Ag8_1 Ag19_1 Ag5_1 65.61(5) . .
Ag1_1 Ag19_1 Ag5_1 67.49(5) . .
Ag16_1 Ag19_1 Ag18_1 108.67(6) 2_666 .
Ag11_1 Ag19_1 Ag18_1 59.65(5) 2_666 .
Ag15_1 Ag19_1 Ag18_1 108.39(7) . .
Ag10_1 Ag19_1 Ag18_1 59.89(6) . .
Ag8_1 Ag19_1 Ag18_1 60.16(6) . .
Ag1_1 Ag19_1 Ag18_1 113.63(6) . .
Ag5_1 Ag19_1 Ag18_1 60.55(5) . .
Ag16_1 Ag19_1 Ag20_1 59.78(5) 2_666 2_666
Ag11_1 Ag19_1 Ag20_1 59.92(6) 2_666 2_666
Ag15_1 Ag19_1 Ag20_1 114.60(6) . 2_666
Ag10_1 Ag19_1 Ag20_1 165.73(6) . 2_666
Ag8_1 Ag19_1 Ag20_1 69.19(6) . 2_666
Ag1_1 Ag19_1 Ag20_1 130.56(7) . 2_666
Ag5_1 Ag19_1 Ag20_1 128.87(6) . 2_666
Ag18_1 Ag19_1 Ag20_1 113.88(7) . 2_666
Ag16_1 Ag19_1 Ag7_1 61.36(5) 2_666 .
Ag11_1 Ag19_1 Ag7_1 116.29(6) 2_666 .
Ag15_1 Ag19_1 Ag7_1 60.41(6) . .
Ag10_1 Ag19_1 Ag7_1 113.96(7) . .
Ag8_1 Ag19_1 Ag7_1 130.21(7) . .
Ag1_1 Ag19_1 Ag7_1 67.57(5) . .
Ag5_1 Ag19_1 Ag7_1 128.17(6) . .
Ag18_1 Ag19_1 Ag7_1 167.24(6) . .
Ag20_1 Ag19_1 Ag7_1 69.21(6) 2_666 .
Ag11_1 Ag15_1 Ag12_1 114.60(7) . .
Ag11_1 Ag15_1 Ag19_1 108.23(6) . .
Ag12_1 Ag15_1 Ag19_1 113.32(7) . .
Ag11_1 Ag15_1 Ag10_1 60.69(6) . .
Ag12_1 Ag15_1 Ag10_1 166.33(6) . .
Ag19_1 Ag15_1 Ag10_1 60.07(6) . .
Ag11_1 Ag15_1 Ag18_1 59.75(5) . 2_666
Ag12_1 Ag15_1 Ag18_1 60.98(6) . 2_666
Ag19_1 Ag15_1 Ag18_1 107.23(5) . 2_666
Ag10_1 Ag15_1 Ag18_1 108.14(7) . 2_666
Ag11_1 Ag15_1 Ag16_1 107.41(6) . 2_666
Ag12_1 Ag15_1 Ag16_1 60.29(5) . 2_666
Ag19_1 Ag15_1 Ag16_1 59.52(5) . 2_666
Ag10_1 Ag15_1 Ag16_1 107.70(6) . 2_666
Ag18_1 Ag15_1 Ag16_1 59.43(5) 2_666 2_666
Ag11_1 Ag15_1 Ag6_1 60.78(6) . .
Ag12_1 Ag15_1 Ag6_1 67.85(7) . .
Ag19_1 Ag15_1 Ag6_1 166.02(6) . .
Ag10_1 Ag15_1 Ag6_1 115.41(7) . .
Ag18_1 Ag15_1 Ag6_1 60.41(5) 2_666 .
Ag16_1 Ag15_1 Ag6_1 113.53(6) 2_666 .
Ag11_1 Ag15_1 Ag1_1 115.07(6) . .
Ag12_1 Ag15_1 Ag1_1 128.93(7) . .
Ag19_1 Ag15_1 Ag1_1 60.01(5) . .
Ag10_1 Ag15_1 Ag1_1 60.11(6) . .
Ag18_1 Ag15_1 Ag1_1 165.30(6) 2_666 .
Ag16_1 Ag15_1 Ag1_1 113.59(6) 2_666 .
Ag6_1 Ag15_1 Ag1_1 131.09(6) . .
Ag11_1 Ag15_1 Ag7_1 166.42(6) . .
Ag12_1 Ag15_1 Ag7_1 67.26(6) . .
Ag19_1 Ag15_1 Ag7_1 60.54(5) . .
Ag10_1 Ag15_1 Ag7_1 114.10(7) . .
Ag18_1 Ag15_1 Ag7_1 114.25(6) 2_666 .
Ag16_1 Ag15_1 Ag7_1 61.02(5) 2_666 .
Ag6_1 Ag15_1 Ag7_1 128.79(7) . .
Ag1_1 Ag15_1 Ag7_1 67.39(6) . .
Ag11_1 Ag15_1 Ag17_1 60.04(6) . .
Ag12_1 Ag15_1 Ag17_1 130.03(6) . .
Ag19_1 Ag15_1 Ag17_1 115.03(6) . .
Ag10_1 Ag15_1 Ag17_1 60.52(5) . .
Ag18_1 Ag15_1 Ag17_1 113.90(7) 2_666 .
Ag16_1 Ag15_1 Ag17_1 165.37(6) 2_666 .
Ag6_1 Ag15_1 Ag17_1 68.40(6) . .
Ag1_1 Ag15_1 Ag17_1 69.46(6) . .
Ag7_1 Ag15_1 Ag17_1 130.16(6) . .
Ag19_1 Ag16_1 Ag18_1 108.05(6) 2_666 .
Ag19_1 Ag16_1 Ag20_1 60.74(5) 2_666 .
Ag18_1 Ag16_1 Ag20_1 166.12(6) . .
Ag19_1 Ag16_1 Ag10_1 107.76(6) 2_666 .
Ag18_1 Ag16_1 Ag10_1 60.20(6) . .
Ag20_1 Ag16_1 Ag10_1 113.44(7) . .
Ag19_1 Ag16_1 Ag12_1 112.77(6) 2_666 2_666
Ag18_1 Ag16_1 Ag12_1 60.94(6) . 2_666
Ag20_1 Ag16_1 Ag12_1 129.40(7) . 2_666
Ag10_1 Ag16_1 Ag12_1 115.72(6) . 2_666
Ag19_1 Ag16_1 Ag15_1 59.79(4) 2_666 2_666
Ag18_1 Ag16_1 Ag15_1 60.19(5) . 2_666
Ag20_1 Ag16_1 Ag15_1 114.66(6) . 2_666
Ag10_1 Ag16_1 Ag15_1 108.08(7) . 2_666
Ag12_1 Ag16_1 Ag15_1 59.40(5) 2_666 2_666
Ag19_1 Ag16_1 Ag11_1 59.54(5) 2_666 .
Ag18_1 Ag16_1 Ag11_1 108.23(7) . .
Ag20_1 Ag16_1 Ag11_1 59.74(6) . .
Ag10_1 Ag16_1 Ag11_1 60.13(5) . .
Ag12_1 Ag16_1 Ag11_1 165.54(6) 2_666 .
Ag15_1 Ag16_1 Ag11_1 107.53(6) 2_666 .
Ag19_1 Ag16_1 Ag21_1 112.97(6) 2_666 .
Ag18_1 Ag16_1 Ag21_1 114.76(6) . .
Ag20_1 Ag16_1 Ag21_1 66.61(6) . .
Ag10_1 Ag16_1 Ag21_1 60.18(5) . .
Ag12_1 Ag16_1 Ag21_1 132.44(6) 2_666 .
Ag15_1 Ag16_1 Ag21_1 165.11(6) 2_666 .
Ag11_1 Ag16_1 Ag21_1 59.43(5) . .
Ag19_1 Ag16_1 Ag14_1 165.17(7) 2_666 .
Ag18_1 Ag16_1 Ag14_1 60.12(5) . .
Ag20_1 Ag16_1 Ag14_1 129.24(6) . .
Ag10_1 Ag16_1 Ag14_1 59.38(5) . .
Ag12_1 Ag16_1 Ag14_1 70.68(6) 2_666 .
Ag15_1 Ag16_1 Ag14_1 114.85(6) 2_666 .
Ag11_1 Ag16_1 Ag14_1 113.54(6) . .
Ag21_1 Ag16_1 Ag14_1 68.56(5) . .
Ag19_1 Ag16_1 Ag7_1 60.19(6) 2_666 2_666
Ag18_1 Ag16_1 Ag7_1 113.78(7) . 2_666
Ag20_1 Ag16_1 Ag7_1 69.12(6) . 2_666
Ag10_1 Ag16_1 Ag7_1 165.52(6) . 2_666
Ag12_1 Ag16_1 Ag7_1 66.43(5) 2_666 2_666
Ag15_1 Ag16_1 Ag7_1 59.74(6) 2_666 2_666
Ag11_1 Ag16_1 Ag7_1 113.89(6) . 2_666
Ag21_1 Ag16_1 Ag7_1 130.15(7) . 2_666
Ag14_1 Ag16_1 Ag7_1 131.11(7) . 2_666
S_10 Ag5_1 S_8 108.34(19) . .
S_10 Ag5_1 S_9 105.00(19) . .
S_8 Ag5_1 S_9 110.0(2) . .
S_10 Ag5_1 Ag19_1 107.40(13) . .
S_8 Ag5_1 Ag19_1 138.25(13) . .
S_9 Ag5_1 Ag19_1 80.42(14) . .
S_10 Ag5_1 Ag18_1 140.01(13) . .
S_8 Ag5_1 Ag18_1 78.89(13) . .
S_9 Ag5_1 Ag18_1 109.15(15) . .
Ag19_1 Ag5_1 Ag18_1 59.83(6) . .
S_10 Ag5_1 Ag10_1 81.66(12) . .
S_8 Ag5_1 Ag10_1 106.04(16) . .
S_9 Ag5_1 Ag10_1 138.70(15) . .
Ag19_1 Ag5_1 Ag10_1 59.10(6) . .
Ag18_1 Ag5_1 Ag10_1 58.96(5) . .
S_10 Ag5_1 Ag8_1 151.59(15) . .
S_8 Ag5_1 Ag8_1 96.56(15) . .
S_9 Ag5_1 Ag8_1 52.04(14) . .
Ag19_1 Ag5_1 Ag8_1 57.12(5) . .
Ag18_1 Ag5_1 Ag8_1 57.15(6) . .
Ag10_1 Ag5_1 Ag8_1 104.82(6) . .
S_10 Ag5_1 Ag1_1 51.20(12) . .
S_8 Ag5_1 Ag1_1 151.28(16) . .
S_9 Ag5_1 Ag1_1 96.10(16) . .
Ag19_1 Ag5_1 Ag1_1 56.21(5) . .
Ag18_1 Ag5_1 Ag1_1 104.29(6) . .
Ag10_1 Ag5_1 Ag1_1 55.97(6) . .
Ag8_1 Ag5_1 Ag1_1 109.22(6) . .
S_10 Ag5_1 Ag14_1 97.43(14) . .
S_8 Ag5_1 Ag14_1 51.14(15) . .
S_9 Ag5_1 Ag14_1 155.02(16) . .
Ag19_1 Ag5_1 Ag14_1 103.42(6) . .
Ag18_1 Ag5_1 Ag14_1 55.64(5) . .
Ag10_1 Ag5_1 Ag14_1 54.92(5) . .
Ag8_1 Ag5_1 Ag14_1 108.99(6) . .
Ag1_1 Ag5_1 Ag14_1 106.59(7) . .
S_13 Ag7_1 S_2 100.7(2) . .
S_13 Ag7_1 S_12 109.35(19) . .
S_2 Ag7_1 S_12 108.45(18) . .
S_13 Ag7_1 Ag15_1 144.26(15) . .
S_2 Ag7_1 Ag15_1 107.16(15) . .
S_12 Ag7_1 Ag15_1 82.73(13) . .
S_13 Ag7_1 Ag19_1 85.22(16) . .
S_2 Ag7_1 Ag19_1 140.25(13) . .
S_12 Ag7_1 Ag19_1 106.33(13) . .
Ag15_1 Ag7_1 Ag19_1 59.04(6) . .
S_13 Ag7_1 Ag16_1 104.14(15) . 2_666
S_2 Ag7_1 Ag16_1 82.17(13) . 2_666
S_12 Ag7_1 Ag16_1 141.84(14) . 2_666
Ag15_1 Ag7_1 Ag16_1 59.24(6) . 2_666
Ag19_1 Ag7_1 Ag16_1 58.45(5) . 2_666
S_13 Ag7_1 Ag12_1 144.45(16) . .
S_2 Ag7_1 Ag12_1 51.44(14) . .
S_12 Ag7_1 Ag12_1 101.38(14) . .
Ag15_1 Ag7_1 Ag12_1 55.75(5) . .
Ag19_1 Ag7_1 Ag12_1 103.17(7) . .
Ag16_1 Ag7_1 Ag12_1 56.00(5) 2_666 .
S_13 Ag7_1 Ag1_1 104.89(16) . .
S_2 Ag7_1 Ag1_1 151.32(14) . .
S_12 Ag7_1 Ag1_1 50.56(13) . .
Ag15_1 Ag7_1 Ag1_1 56.26(6) . .
Ag19_1 Ag7_1 Ag1_1 55.84(5) . .
Ag16_1 Ag7_1 Ag1_1 103.59(7) 2_666 .
Ag12_1 Ag7_1 Ag1_1 108.35(7) . .
S_13 Ag7_1 Ag20_1 50.34(14) . 2_666
S_2 Ag7_1 Ag20_1 98.92(13) . 2_666
S_12 Ag7_1 Ag20_1 149.28(14) . 2_666
Ag15_1 Ag7_1 Ag20_1 102.61(6) . 2_666
Ag19_1 Ag7_1 Ag20_1 55.17(5) . 2_666
Ag16_1 Ag7_1 Ag20_1 54.35(5) 2_666 2_666
Ag12_1 Ag7_1 Ag20_1 106.58(6) . 2_666
Ag1_1 Ag7_1 Ag20_1 107.27(6) . 2_666
S_7 Ag21_1 S_6 109.7(2) . .
S_7 Ag21_1 S_5 105.3(2) . .
S_6 Ag21_1 S_5 104.78(19) . .
S_7 Ag21_1 Ag11_1 81.19(14) . .
S_6 Ag21_1 Ag11_1 140.46(13) . .
S_5 Ag21_1 Ag11_1 108.67(15) . .
S_7 Ag21_1 Ag10_1 140.52(15) . .
S_6 Ag21_1 Ag10_1 105.40(15) . .
S_5 Ag21_1 Ag10_1 82.15(14) . .
Ag11_1 Ag21_1 Ag10_1 60.06(5) . .
S_7 Ag21_1 Ag16_1 109.35(15) . .
S_6 Ag21_1 Ag16_1 80.62(12) . .
S_5 Ag21_1 Ag16_1 140.64(14) . .
Ag11_1 Ag21_1 Ag16_1 60.16(5) . .
Ag10_1 Ag21_1 Ag16_1 59.23(5) . .
S_7 Ag21_1 Ag20_1 53.36(14) . .
S_6 Ag21_1 Ag20_1 98.75(14) . .
S_5 Ag21_1 Ag20_1 153.04(14) . .
Ag11_1 Ag21_1 Ag20_1 56.42(6) . .
Ag10_1 Ag21_1 Ag20_1 104.26(6) . .
Ag16_1 Ag21_1 Ag20_1 55.99(5) . .
S_7 Ag21_1 Ag17_1 96.63(17) . .
S_6 Ag21_1 Ag17_1 149.65(16) . .
S_5 Ag21_1 Ag17_1 52.03(14) . .
Ag11_1 Ag21_1 Ag17_1 56.65(5) . .
Ag10_1 Ag21_1 Ag17_1 57.04(6) . .
Ag16_1 Ag21_1 Ag17_1 105.17(6) . .
Ag20_1 Ag21_1 Ag17_1 109.22(7) . .
S_7 Ag21_1 Ag14_1 154.07(17) . .
S_6 Ag21_1 Ag14_1 50.52(15) . .
S_5 Ag21_1 Ag14_1 96.97(14) . .
Ag11_1 Ag21_1 Ag14_1 104.27(6) . .
Ag10_1 Ag21_1 Ag14_1 54.89(5) . .
Ag16_1 Ag21_1 Ag14_1 55.96(5) . .
Ag20_1 Ag21_1 Ag14_1 108.20(6) . .
Ag17_1 Ag21_1 Ag14_1 107.60(7) . .
S_15 Ag6_1 S_3 105.1(2) . .
S_15 Ag6_1 S_4 108.9(2) . .
S_3 Ag6_1 S_4 105.47(19) . .
S_15 Ag6_1 Ag15_1 142.13(15) . .
S_3 Ag6_1 Ag15_1 106.27(14) . .
S_4 Ag6_1 Ag15_1 82.51(14) . .
S_15 Ag6_1 Ag18_1 103.65(15) . 2_666
S_3 Ag6_1 Ag18_1 83.96(12) . 2_666
S_4 Ag6_1 Ag18_1 141.99(14) . 2_666
Ag15_1 Ag6_1 Ag18_1 59.62(5) . 2_666
S_15 Ag6_1 Ag11_1 83.13(15) . .
S_3 Ag6_1 Ag11_1 142.77(12) . .
S_4 Ag6_1 Ag11_1 105.87(14) . .
Ag15_1 Ag6_1 Ag11_1 59.02(7) . .
Ag18_1 Ag6_1 Ag11_1 58.91(5) 2_666 .
S_15 Ag6_1 Ag12_1 146.66(17) . .
S_3 Ag6_1 Ag12_1 50.84(13) . .
S_4 Ag6_1 Ag12_1 100.66(16) . .
Ag15_1 Ag6_1 Ag12_1 55.60(5) . .
Ag18_1 Ag6_1 Ag12_1 56.64(5) 2_666 .
Ag11_1 Ag6_1 Ag12_1 103.57(7) . .
S_15 Ag6_1 Ag17_1 102.85(17) . .
S_3 Ag6_1 Ag17_1 148.36(15) . .
S_4 Ag6_1 Ag17_1 50.56(14) . .
Ag15_1 Ag6_1 Ag17_1 55.99(5) . .
Ag18_1 Ag6_1 Ag17_1 103.66(6) 2_666 .
Ag11_1 Ag6_1 Ag17_1 55.40(5) . .
Ag12_1 Ag6_1 Ag17_1 107.77(6) . .
S_15 Ag6_1 Ag8_1 49.20(14) . 2_666
S_3 Ag6_1 Ag8_1 102.55(14) . 2_666
S_4 Ag6_1 Ag8_1 148.61(16) . 2_666
Ag15_1 Ag6_1 Ag8_1 102.97(6) . 2_666
Ag18_1 Ag6_1 Ag8_1 54.77(5) 2_666 2_666
Ag11_1 Ag6_1 Ag8_1 55.30(5) . 2_666
Ag12_1 Ag6_1 Ag8_1 107.92(7) . 2_666
Ag17_1 Ag6_1 Ag8_1 106.87(7) . 2_666
S_15 Ag8_1 S_9 131.6(2) 2_666 .
S_15 Ag8_1 Ag19_1 143.46(17) 2_666 .
S_9 Ag8_1 Ag19_1 82.39(15) . .
S_15 Ag8_1 Ag18_1 106.61(16) 2_666 .
S_9 Ag8_1 Ag18_1 113.03(14) . .
Ag19_1 Ag8_1 Ag18_1 60.11(5) . .
S_15 Ag8_1 Ag11_1 84.64(16) 2_666 2_666
S_9 Ag8_1 Ag11_1 139.86(16) . 2_666
Ag19_1 Ag8_1 Ag11_1 59.08(5) . 2_666
Ag18_1 Ag8_1 Ag11_1 58.96(5) . 2_666
S_15 Ag8_1 Ag5_1 148.14(16) 2_666 .
S_9 Ag8_1 Ag5_1 55.33(14) . .
Ag19_1 Ag8_1 Ag5_1 57.27(5) . .
Ag18_1 Ag8_1 Ag5_1 57.75(5) . .
Ag11_1 Ag8_1 Ag5_1 105.14(6) 2_666 .
S_15 Ag8_1 Ag22_1 52.98(15) 2_666 2_666
S_9 Ag8_1 Ag22_1 101.88(15) . 2_666
Ag19_1 Ag8_1 Ag22_1 115.14(7) . 2_666
Ag18_1 Ag8_1 Ag22_1 142.87(7) . 2_666
Ag11_1 Ag8_1 Ag22_1 86.33(7) 2_666 2_666
Ag5_1 Ag8_1 Ag22_1 155.25(7) . 2_666
S_15 Ag8_1 Ag20_1 101.45(16) 2_666 2_666
S_9 Ag8_1 Ag20_1 95.48(16) . 2_666
Ag19_1 Ag8_1 Ag20_1 55.57(5) . 2_666
Ag18_1 Ag8_1 Ag20_1 103.36(7) . 2_666
Ag11_1 Ag8_1 Ag20_1 54.86(6) 2_666 2_666
Ag5_1 Ag8_1 Ag20_1 108.99(6) . 2_666
Ag22_1 Ag8_1 Ag20_1 59.61(6) 2_666 2_666
S_15 Ag8_1 Ag4_1 104.75(15) 2_666 .
S_9 Ag8_1 Ag4_1 50.83(15) . .
Ag19_1 Ag8_1 Ag4_1 86.11(7) . .
Ag18_1 Ag8_1 Ag4_1 145.59(7) . .
Ag11_1 Ag8_1 Ag4_1 110.97(7) 2_666 .
Ag5_1 Ag8_1 Ag4_1 99.88(7) . .
Ag22_1 Ag8_1 Ag4_1 55.37(7) 2_666 .
Ag20_1 Ag8_1 Ag4_1 56.25(6) 2_666 .
S_15 Ag8_1 Ag6_1 51.80(15) 2_666 2_666
S_9 Ag8_1 Ag6_1 157.34(16) . 2_666
Ag19_1 Ag8_1 Ag6_1 103.36(6) . 2_666
Ag18_1 Ag8_1 Ag6_1 55.16(6) . 2_666
Ag11_1 Ag8_1 Ag6_1 55.04(5) 2_666 2_666
Ag5_1 Ag8_1 Ag6_1 109.09(7) . 2_666
Ag22_1 Ag8_1 Ag6_1 95.49(8) 2_666 2_666
Ag20_1 Ag8_1 Ag6_1 105.89(7) 2_666 2_666
Ag4_1 Ag8_1 Ag6_1 150.16(7) . 2_666
S_3 Ag12_1 S_2 128.32(19) . .
S_3 Ag12_1 Ag15_1 110.09(14) . .
S_2 Ag12_1 Ag15_1 110.94(14) . .
S_3 Ag12_1 Ag16_1 143.94(14) . 2_666
S_2 Ag12_1 Ag16_1 84.74(14) . 2_666
Ag15_1 Ag12_1 Ag16_1 60.31(5) . 2_666
S_3 Ag12_1 Ag18_1 85.60(14) . 2_666
S_2 Ag12_1 Ag18_1 142.95(15) . 2_666
Ag15_1 Ag12_1 Ag18_1 59.87(6) . 2_666
Ag16_1 Ag12_1 Ag18_1 59.08(5) 2_666 2_666
S_3 Ag12_1 Ag9_1 52.73(13) . .
S_2 Ag12_1 Ag9_1 102.88(14) . .
Ag15_1 Ag12_1 Ag9_1 143.92(8) . .
Ag16_1 Ag12_1 Ag9_1 112.40(6) 2_666 .
Ag18_1 Ag12_1 Ag9_1 85.57(7) 2_666 .
S_3 Ag12_1 Ag13_1 104.18(14) . .
S_2 Ag12_1 Ag13_1 51.26(13) . .
Ag15_1 Ag12_1 Ag13_1 143.70(7) . .
Ag16_1 Ag12_1 Ag13_1 84.89(6) 2_666 .
Ag18_1 Ag12_1 Ag13_1 112.56(7) 2_666 .
Ag9_1 Ag12_1 Ag13_1 56.34(6) . .
S_3 Ag12_1 Ag7_1 150.35(14) . .
S_2 Ag12_1 Ag7_1 53.98(13) . .
Ag15_1 Ag12_1 Ag7_1 56.99(6) . .
Ag16_1 Ag12_1 Ag7_1 57.57(5) 2_666 .
Ag18_1 Ag12_1 Ag7_1 105.34(7) 2_666 .
Ag9_1 Ag12_1 Ag7_1 153.22(7) . .
Ag13_1 Ag12_1 Ag7_1 96.97(7) . .
S_3 Ag12_1 Ag6_1 53.74(13) . .
S_2 Ag12_1 Ag6_1 152.71(14) . .
Ag15_1 Ag12_1 Ag6_1 56.54(5) . .
Ag16_1 Ag12_1 Ag6_1 104.77(6) 2_666 .
Ag18_1 Ag12_1 Ag6_1 56.38(6) 2_666 .
Ag9_1 Ag12_1 Ag6_1 97.05(7) . .
Ag13_1 Ag12_1 Ag6_1 153.16(7) . .
Ag7_1 Ag12_1 Ag6_1 109.40(6) . .
S_3 Ag12_1 Ag14_1 99.74(14) . 2_666
S_2 Ag12_1 Ag14_1 99.80(14) . 2_666
Ag15_1 Ag12_1 Ag14_1 103.56(6) . 2_666
Ag16_1 Ag12_1 Ag14_1 55.21(5) 2_666 2_666
Ag18_1 Ag12_1 Ag14_1 54.44(5) 2_666 2_666
Ag9_1 Ag12_1 Ag14_1 57.32(5) . 2_666
Ag13_1 Ag12_1 Ag14_1 58.13(6) . 2_666
Ag7_1 Ag12_1 Ag14_1 109.08(6) . 2_666
Ag6_1 Ag12_1 Ag14_1 106.64(7) . 2_666
S_12 Ag1_1 S_10 130.04(18) . .
S_12 Ag1_1 Ag19_1 110.26(13) . .
S_10 Ag1_1 Ag19_1 109.56(13) . .
S_12 Ag1_1 Ag10_1 143.39(14) . .
S_10 Ag1_1 Ag10_1 83.73(14) . .
Ag19_1 Ag1_1 Ag10_1 59.61(5) . .
S_12 Ag1_1 Ag15_1 84.78(14) . .
S_10 Ag1_1 Ag15_1 142.47(14) . .
Ag19_1 Ag1_1 Ag15_1 59.36(5) . .
Ag10_1 Ag1_1 Ag15_1 59.39(5) . .
S_12 Ag1_1 Ag2_1 102.76(13) . .
S_10 Ag1_1 Ag2_1 52.15(12) . .
Ag19_1 Ag1_1 Ag2_1 145.02(7) . .
Ag10_1 Ag1_1 Ag2_1 86.93(7) . .
Ag15_1 Ag1_1 Ag2_1 114.17(7) . .
S_12 Ag1_1 Ag5_1 150.58(14) . .
S_10 Ag1_1 Ag5_1 53.27(12) . .
Ag19_1 Ag1_1 Ag5_1 56.30(5) . .
Ag10_1 Ag1_1 Ag5_1 57.22(5) . .
Ag15_1 Ag1_1 Ag5_1 104.87(6) . .
Ag2_1 Ag1_1 Ag5_1 98.45(7) . .
S_12 Ag1_1 Ag7_1 53.75(13) . .
S_10 Ag1_1 Ag7_1 151.67(14) . .
Ag19_1 Ag1_1 Ag7_1 56.59(5) . .
Ag10_1 Ag1_1 Ag7_1 104.77(7) . .
Ag15_1 Ag1_1 Ag7_1 56.36(6) . .
Ag2_1 Ag1_1 Ag7_1 152.96(7) . .
Ag5_1 Ag1_1 Ag7_1 108.40(6) . .
S_12 Ag1_1 Ag3_1 51.58(13) . .
S_10 Ag1_1 Ag3_1 104.30(13) . .
Ag19_1 Ag1_1 Ag3_1 143.96(7) . .
Ag10_1 Ag1_1 Ag3_1 113.63(7) . .
Ag15_1 Ag1_1 Ag3_1 86.16(6) . .
Ag2_1 Ag1_1 Ag3_1 56.04(6) . .
Ag5_1 Ag1_1 Ag3_1 154.39(7) . .
Ag7_1 Ag1_1 Ag3_1 96.98(7) . .
S_12 Ag1_1 Ag17_1 99.36(15) . .
S_10 Ag1_1 Ag17_1 99.47(14) . .
Ag19_1 Ag1_1 Ag17_1 103.46(6) . .
Ag10_1 Ag1_1 Ag17_1 55.52(6) . .
Ag15_1 Ag1_1 Ag17_1 55.36(5) . .
Ag2_1 Ag1_1 Ag17_1 58.90(6) . .
Ag5_1 Ag1_1 Ag17_1 109.03(7) . .
Ag7_1 Ag1_1 Ag17_1 107.64(7) . .
Ag3_1 Ag1_1 Ag17_1 58.19(6) . .
S_4 Ag17_1 S_5 131.10(18) . .
S_4 Ag17_1 Ag11_1 109.19(14) . .
S_5 Ag17_1 Ag11_1 110.96(14) . .
S_4 Ag17_1 Ag15_1 83.88(14) . .
S_5 Ag17_1 Ag15_1 141.48(14) . .
Ag11_1 Ag17_1 Ag15_1 59.17(6) . .
S_4 Ag17_1 Ag10_1 142.21(15) . .
S_5 Ag17_1 Ag10_1 83.35(13) . .
Ag11_1 Ag17_1 Ag10_1 59.90(5) . .
Ag15_1 Ag17_1 Ag10_1 59.08(5) . .
S_4 Ag17_1 Ag21_1 151.46(15) . .
S_5 Ag17_1 Ag21_1 54.41(13) . .
Ag11_1 Ag17_1 Ag21_1 56.56(5) . .
Ag15_1 Ag17_1 Ag21_1 104.28(6) . .
Ag10_1 Ag17_1 Ag21_1 56.71(5) . .
S_4 Ag17_1 Ag2_1 103.66(14) . .
S_5 Ag17_1 Ag2_1 50.87(14) . .
Ag11_1 Ag17_1 Ag2_1 144.67(7) . .
Ag15_1 Ag17_1 Ag2_1 113.23(7) . .
Ag10_1 Ag17_1 Ag2_1 86.09(6) . .
Ag21_1 Ag17_1 Ag2_1 98.14(7) . .
S_4 Ag17_1 Ag3_1 50.95(14) . .
S_5 Ag17_1 Ag3_1 102.78(14) . .
Ag11_1 Ag17_1 Ag3_1 144.26(7) . .
Ag15_1 Ag17_1 Ag3_1 87.07(7) . .
Ag10_1 Ag17_1 Ag3_1 114.64(7) . .
Ag21_1 Ag17_1 Ag3_1 154.45(7) . .
Ag2_1 Ag17_1 Ag3_1 56.33(6) . .
S_4 Ag17_1 Ag6_1 53.14(13) . .
S_5 Ag17_1 Ag6_1 154.22(14) . .
Ag11_1 Ag17_1 Ag6_1 56.14(5) . .
Ag15_1 Ag17_1 Ag6_1 55.62(5) . .
Ag10_1 Ag17_1 Ag6_1 104.10(6) . .
Ag21_1 Ag17_1 Ag6_1 108.86(6) . .
Ag2_1 Ag17_1 Ag6_1 152.49(7) . .
Ag3_1 Ag17_1 Ag6_1 96.48(7) . .
S_4 Ag17_1 Ag1_1 99.23(16) . .
S_5 Ag17_1 Ag1_1 97.68(14) . .
Ag11_1 Ag17_1 Ag1_1 103.17(6) . .
Ag15_1 Ag17_1 Ag1_1 55.18(5) . .
Ag10_1 Ag17_1 Ag1_1 54.91(5) . .
Ag21_1 Ag17_1 Ag1_1 107.91(8) . .
Ag2_1 Ag17_1 Ag1_1 58.14(5) . .
Ag3_1 Ag17_1 Ag1_1 59.80(7) . .
Ag6_1 Ag17_1 Ag1_1 106.83(6) . .
S_6 Ag14_1 S_8 136.22(19) . .
S_6 Ag14_1 Ag10_1 108.18(14) . .
S_8 Ag14_1 Ag10_1 109.46(16) . .
S_6 Ag14_1 Ag18_1 139.59(14) . .
S_8 Ag14_1 Ag18_1 80.11(15) . .
Ag10_1 Ag14_1 Ag18_1 59.74(5) . .
S_6 Ag14_1 Ag16_1 81.52(13) . .
S_8 Ag14_1 Ag16_1 137.86(15) . .
Ag10_1 Ag14_1 Ag16_1 59.33(6) . .
Ag18_1 Ag14_1 Ag16_1 58.82(5) . .
S_6 Ag14_1 Ag9_1 103.31(14) . 2_666
S_8 Ag14_1 Ag9_1 51.79(15) . 2_666
Ag10_1 Ag14_1 Ag9_1 144.80(7) . 2_666
Ag18_1 Ag14_1 Ag9_1 86.03(6) . 2_666
Ag16_1 Ag14_1 Ag9_1 111.62(7) . 2_666
S_6 Ag14_1 Ag13_1 50.25(14) . 2_666
S_8 Ag14_1 Ag13_1 105.48(15) . 2_666
Ag10_1 Ag14_1 Ag13_1 141.75(8) . 2_666
Ag18_1 Ag14_1 Ag13_1 113.04(7) . 2_666
Ag16_1 Ag14_1 Ag13_1 84.29(7) . 2_666
Ag9_1 Ag14_1 Ag13_1 56.46(6) 2_666 2_666
S_6 Ag14_1 Ag5_1 153.39(14) . .
S_8 Ag14_1 Ag5_1 52.88(14) . .
Ag10_1 Ag14_1 Ag5_1 56.60(6) . .
Ag18_1 Ag14_1 Ag5_1 55.99(5) . .
Ag16_1 Ag14_1 Ag5_1 103.86(6) . .
Ag9_1 Ag14_1 Ag5_1 98.85(7) 2_666 .
Ag13_1 Ag14_1 Ag5_1 155.01(7) 2_666 .
S_6 Ag14_1 Ag21_1 52.54(13) . .
S_8 Ag14_1 Ag21_1 155.69(15) . .
Ag10_1 Ag14_1 Ag21_1 55.65(6) . .
Ag18_1 Ag14_1 Ag21_1 103.38(6) . .
Ag16_1 Ag14_1 Ag21_1 55.48(5) . .
Ag9_1 Ag14_1 Ag21_1 151.45(8) 2_666 .
Ag13_1 Ag14_1 Ag21_1 95.35(7) 2_666 .
Ag5_1 Ag14_1 Ag21_1 108.81(6) . .
S_6 Ag14_1 Ag12_1 96.98(14) . 2_666
S_8 Ag14_1 Ag12_1 95.90(15) . 2_666
Ag10_1 Ag14_1 Ag12_1 102.59(6) . 2_666
Ag18_1 Ag14_1 Ag12_1 54.87(6) . 2_666
Ag16_1 Ag14_1 Ag12_1 54.11(5) . 2_666
Ag9_1 Ag14_1 Ag12_1 57.63(5) 2_666 2_666
Ag13_1 Ag14_1 Ag12_1 58.19(5) 2_666 2_666
Ag5_1 Ag14_1 Ag12_1 107.33(6) . 2_666
Ag21_1 Ag14_1 Ag12_1 105.82(6) . 2_666
S_13 Ag20_1 S_7 130.2(2) 2_666 .
S_13 Ag20_1 Ag16_1 108.10(15) 2_666 .
S_7 Ag20_1 Ag16_1 111.10(14) . .
S_13 Ag20_1 Ag11_1 145.87(15) 2_666 .
S_7 Ag20_1 Ag11_1 81.57(15) . .
Ag16_1 Ag20_1 Ag11_1 60.81(6) . .
S_13 Ag20_1 Ag19_1 86.75(15) 2_666 2_666
S_7 Ag20_1 Ag19_1 139.94(16) . 2_666
Ag16_1 Ag20_1 Ag19_1 59.48(5) . 2_666
Ag11_1 Ag20_1 Ag19_1 59.48(6) . 2_666
S_13 Ag20_1 Ag4_1 51.13(15) 2_666 2_666
S_7 Ag20_1 Ag4_1 101.98(14) . 2_666
Ag16_1 Ag20_1 Ag4_1 145.92(7) . 2_666
Ag11_1 Ag20_1 Ag4_1 118.50(8) . 2_666
Ag19_1 Ag20_1 Ag4_1 89.87(7) 2_666 2_666
S_13 Ag20_1 Ag21_1 148.09(16) 2_666 .
S_7 Ag20_1 Ag21_1 53.70(13) . .
Ag16_1 Ag20_1 Ag21_1 57.40(5) . .
Ag11_1 Ag20_1 Ag21_1 56.70(5) . .
Ag19_1 Ag20_1 Ag21_1 104.83(7) 2_666 .
Ag4_1 Ag20_1 Ag21_1 154.65(7) 2_666 .
S_13 Ag20_1 Ag22_1 104.66(15) 2_666 .
S_7 Ag20_1 Ag22_1 50.38(14) . .
Ag16_1 Ag20_1 Ag22_1 145.60(7) . .
Ag11_1 Ag20_1 Ag22_1 86.02(7) . .
Ag19_1 Ag20_1 Ag22_1 113.03(7) 2_666 .
Ag4_1 Ag20_1 Ag22_1 56.86(6) 2_666 .
Ag21_1 Ag20_1 Ag22_1 98.02(7) . .
S_13 Ag20_1 Ag8_1 101.90(16) 2_666 2_666
S_7 Ag20_1 Ag8_1 96.72(16) . 2_666
Ag16_1 Ag20_1 Ag8_1 104.55(7) . 2_666
Ag11_1 Ag20_1 Ag8_1 56.22(6) . 2_666
Ag19_1 Ag20_1 Ag8_1 55.23(5) 2_666 2_666
Ag4_1 Ag20_1 Ag8_1 62.45(7) 2_666 2_666
Ag21_1 Ag20_1 Ag8_1 109.16(7) . 2_666
Ag22_1 Ag20_1 Ag8_1 57.84(6) . 2_666
S_13 Ag20_1 Ag7_1 52.15(13) 2_666 2_666
S_7 Ag20_1 Ag7_1 156.10(16) . 2_666
Ag16_1 Ag20_1 Ag7_1 56.54(5) . 2_666
Ag11_1 Ag20_1 Ag7_1 104.99(6) . 2_666
Ag19_1 Ag20_1 Ag7_1 55.62(5) 2_666 2_666
Ag4_1 Ag20_1 Ag7_1 95.01(6) 2_666 2_666
Ag21_1 Ag20_1 Ag7_1 110.32(6) . 2_666
Ag22_1 Ag20_1 Ag7_1 151.20(7) . 2_666
Ag8_1 Ag20_1 Ag7_1 106.06(6) 2_666 2_666
S_16 Ag2_1 S_5 133.7(2) . .
S_16 Ag2_1 S_10 120.4(2) . .
S_5 Ag2_1 S_10 105.95(19) . .
S_16 Ag2_1 Ag3_1 53.55(17) . .
S_5 Ag2_1 Ag3_1 109.71(16) . .
S_10 Ag2_1 Ag3_1 111.32(15) . .
S_16 Ag2_1 Ag1_1 103.72(18) . .
S_5 Ag2_1 Ag1_1 103.20(14) . .
S_10 Ag2_1 Ag1_1 52.33(13) . .
Ag3_1 Ag2_1 Ag1_1 63.39(6) . .
S_16 Ag2_1 Ag17_1 110.82(17) . .
S_5 Ag2_1 Ag17_1 52.85(14) . .
S_10 Ag2_1 Ag17_1 102.95(12) . .
Ag3_1 Ag2_1 Ag17_1 61.89(7) . .
Ag1_1 Ag2_1 Ag17_1 62.96(6) . .
S_11 Ag9_1 S_8 138.1(2) . 2_666
S_11 Ag9_1 S_3 116.8(2) . .
S_8 Ag9_1 S_3 105.0(2) 2_666 .
S_11 Ag9_1 Ag13_1 53.20(18) . .
S_8 Ag9_1 Ag13_1 113.56(18) 2_666 .
S_3 Ag9_1 Ag13_1 109.84(16) . .
S_11 Ag9_1 Ag14_1 111.02(18) . 2_666
S_8 Ag9_1 Ag14_1 53.90(15) 2_666 2_666
S_3 Ag9_1 Ag14_1 106.00(13) . 2_666
Ag13_1 Ag9_1 Ag14_1 62.87(7) . 2_666
S_11 Ag9_1 Ag12_1 102.31(19) . .
S_8 Ag9_1 Ag12_1 103.33(14) 2_666 .
S_3 Ag9_1 Ag12_1 52.45(14) . .
Ag13_1 Ag9_1 Ag12_1 62.78(6) . .
Ag14_1 Ag9_1 Ag12_1 65.06(5) 2_666 .
S_11 Ag13_1 S_6 135.0(2) . 2_666
S_11 Ag13_1 S_2 116.2(2) . .
S_6 Ag13_1 S_2 108.7(2) 2_666 .
S_11 Ag13_1 Ag9_1 53.76(19) . .
S_6 Ag13_1 Ag9_1 109.63(18) 2_666 .
S_2 Ag13_1 Ag9_1 107.90(16) . .
S_11 Ag13_1 Ag14_1 109.5(2) . 2_666
S_6 Ag13_1 Ag14_1 52.78(16) 2_666 2_666
S_2 Ag13_1 Ag14_1 105.26(14) . 2_666
Ag9_1 Ag13_1 Ag14_1 60.67(7) . 2_666
S_11 Ag13_1 Ag12_1 101.21(17) . .
S_6 Ag13_1 Ag12_1 103.45(14) 2_666 .
S_2 Ag13_1 Ag12_1 52.17(14) . .
Ag9_1 Ag13_1 Ag12_1 60.88(7) . .
Ag14_1 Ag13_1 Ag12_1 63.67(6) 2_666 .
S_16 Ag3_1 S_4 135.6(2) . .
S_16 Ag3_1 S_12 116.6(2) . .
S_4 Ag3_1 S_12 107.4(2) . .
S_16 Ag3_1 Ag2_1 52.72(16) . .
S_4 Ag3_1 Ag2_1 110.09(17) . .
S_12 Ag3_1 Ag2_1 106.17(15) . .
S_16 Ag3_1 Ag17_1 109.96(18) . .
S_4 Ag3_1 Ag17_1 52.38(14) . .
S_12 Ag3_1 Ag17_1 101.91(14) . .
Ag2_1 Ag3_1 Ag17_1 61.78(7) . .
S_16 Ag3_1 Ag1_1 100.80(16) . .
S_4 Ag3_1 Ag1_1 102.16(13) . .
S_12 Ag3_1 Ag1_1 50.74(13) . .
Ag2_1 Ag3_1 Ag1_1 60.57(6) . .
Ag17_1 Ag3_1 Ag1_1 62.00(5) . .
S_14 Ag22_1 S_7 137.9(2) 2_666 .
S_14 Ag22_1 S_15 115.7(2) 2_666 .
S_7 Ag22_1 S_15 106.4(2) . .
S_14 Ag22_1 Ag4_1 52.18(17) 2_666 2_666
S_7 Ag22_1 Ag4_1 108.31(18) . 2_666
S_15 Ag22_1 Ag4_1 113.64(17) . 2_666
S_14 Ag22_1 Ag8_1 99.77(18) 2_666 2_666
S_7 Ag22_1 Ag8_1 103.40(14) . 2_666
S_15 Ag22_1 Ag8_1 52.37(15) . 2_666
Ag4_1 Ag22_1 Ag8_1 65.47(8) 2_666 2_666
S_14 Ag22_1 Ag20_1 110.50(18) 2_666 .
S_7 Ag22_1 Ag20_1 54.02(15) . .
S_15 Ag22_1 Ag20_1 103.41(15) . .
Ag4_1 Ag22_1 Ag20_1 60.24(6) 2_666 .
Ag8_1 Ag22_1 Ag20_1 62.55(6) 2_666 .
S_14 Ag4_1 S_13 144.5(2) . .
S_14 Ag4_1 S_9 110.2(2) . .
S_13 Ag4_1 S_9 104.9(2) . .
S_14 Ag4_1 Ag22_1 53.94(18) . 2_666
S_13 Ag4_1 Ag22_1 112.87(17) . 2_666
S_9 Ag4_1 Ag22_1 104.58(17) . 2_666
S_14 Ag4_1 Ag20_1 114.76(18) . 2_666
S_13 Ag4_1 Ag20_1 53.85(15) . 2_666
S_9 Ag4_1 Ag20_1 98.96(14) . 2_666
Ag22_1 Ag4_1 Ag20_1 62.90(7) 2_666 2_666
S_14 Ag4_1 Ag8_1 96.21(18) . .
S_13 Ag4_1 Ag8_1 103.07(15) . .
S_9 Ag4_1 Ag8_1 49.93(15) . .
Ag22_1 Ag4_1 Ag8_1 59.16(6) 2_666 .
Ag20_1 Ag4_1 Ag8_1 61.30(6) 2_666 .
C5_9 C6_9 C1_9 120.0 . .
C5_9 C6_9 H6_9 120.0 . .
C1_9 C6_9 H6_9 120.0 . .
C6_9 C5_9 C4_9 120.0 . .
C6_9 C5_9 H5_9 120.0 . .
C4_9 C5_9 H5_9 120.0 . .
C3_9 C4_9 C5_9 120.0 . .
C3_9 C4_9 F_9 120.4(15) . .
C5_9 C4_9 F_9 119.4(15) . .
C2_9 C3_9 C4_9 120.0 . .
C2_9 C3_9 H3_9 120.0 . .
C4_9 C3_9 H3_9 120.0 . .
C1_9 C2_9 C3_9 120.0 . .
C1_9 C2_9 H2_9 120.0 . .
C3_9 C2_9 H2_9 120.0 . .
C2_9 C1_9 C6_9 120.0 . .
C2_9 C1_9 S_9 120.1(10) . .
C6_9 C1_9 S_9 119.8(10) . .
C1_9 S_9 Ag8_1 110.9(7) . .
C1_9 S_9 Ag4_1 108.9(7) . .
Ag8_1 S_9 Ag4_1 79.25(18) . .
C1_9 S_9 Ag5_1 111.8(7) . .
Ag8_1 S_9 Ag5_1 72.63(16) . .
Ag4_1 S_9 Ag5_1 136.5(2) . .
C5_14 C6_14 C1_14 120.0 . .
C5_14 C6_14 H6_14 120.0 . .
C1_14 C6_14 H6_14 120.0 . .
C4_14 C5_14 C6_14 120.0 . .
C4_14 C5_14 H5_14 120.0 . .
C6_14 C5_14 H5_14 120.0 . .
C3_14 C4_14 C5_14 120.0 . .
C3_14 C4_14 F_14 121.0(15) . .
C5_14 C4_14 F_14 118.8(15) . .
C4_14 C3_14 C2_14 120.0 . .
C4_14 C3_14 H3_14 120.0 . .
C2_14 C3_14 H3_14 120.0 . .
C1_14 C2_14 C3_14 120.0 . .
C1_14 C2_14 H2_14 120.0 . .
C3_14 C2_14 H2_14 120.0 . .
C2_14 C1_14 C6_14 120.0 . .
C2_14 C1_14 S_14 121.8(11) . .
C6_14 C1_14 S_14 118.0(11) . .
C1_14 S_14 Ag4_1 113.4(7) . .
C1_14 S_14 Ag22_1 104.1(6) . 2_666
Ag4_1 S_14 Ag22_1 73.88(17) . 2_666
C5_2 C6_2 C1_2 120.0 . .
C5_2 C6_2 H6_2 120.0 . .
C1_2 C6_2 H6_2 120.0 . .
C6_2 C5_2 C4_2 120.0 . .
C6_2 C5_2 H5_2 120.0 . .
C4_2 C5_2 H5_2 120.0 . .
C3_2 C4_2 C5_2 120.0 . .
C3_2 C4_2 F_2 117.1(14) . .
C5_2 C4_2 F_2 122.9(14) . .
C4_2 C3_2 C2_2 120.0 . .
C4_2 C3_2 H3_2 120.0 . .
C2_2 C3_2 H3_2 120.0 . .
C3_2 C2_2 C1_2 120.0 . .
C3_2 C2_2 H2_2 120.0 . .
C1_2 C2_2 H2_2 120.0 . .
C2_2 C1_2 C6_2 120.0 . .
C2_2 C1_2 S_2 119.9(9) . .
C6_2 C1_2 S_2 120.1(9) . .
C1_2 S_2 Ag13_1 108.1(6) . .
C1_2 S_2 Ag12_1 108.9(6) . .
Ag13_1 S_2 Ag12_1 76.57(17) . .
C1_2 S_2 Ag7_1 117.4(6) . .
Ag13_1 S_2 Ag7_1 131.7(2) . .
Ag12_1 S_2 Ag7_1 74.58(16) . .
C5_3 C6_3 C1_3 120.0 . .
C5_3 C6_3 H6_3 120.0 . .
C1_3 C6_3 H6_3 120.0 . .
C6_3 C5_3 C4_3 120.0 . .
C6_3 C5_3 H5_3 120.0 . .
C4_3 C5_3 H5_3 120.0 . .
C3_3 C4_3 C5_3 120.0 . .
C3_3 C4_3 F_3 118.4(15) . .
C5_3 C4_3 F_3 121.4(15) . .
C4_3 C3_3 C2_3 120.0 . .
C4_3 C3_3 H3_3 120.0 . .
C2_3 C3_3 H3_3 120.0 . .
C3_3 C2_3 C1_3 120.0 . .
C3_3 C2_3 H2_3 120.0 . .
C1_3 C2_3 H2_3 120.0 . .
C2_3 C1_3 C6_3 120.0 . .
C2_3 C1_3 S_3 118.4(9) . .
C6_3 C1_3 S_3 121.5(9) . .
C1_3 S_3 Ag12_1 111.6(6) . .
C1_3 S_3 Ag9_1 113.7(6) . .
Ag12_1 S_3 Ag9_1 74.82(15) . .
C1_3 S_3 Ag6_1 115.0(6) . .
Ag12_1 S_3 Ag6_1 75.42(16) . .
Ag9_1 S_3 Ag6_1 129.4(2) . .
C5_11 C6_11 C1_11 120.0 . .
C5_11 C6_11 H6_11 120.0 . .
C1_11 C6_11 H6_11 120.0 . .
C4_11 C5_11 C6_11 120.0 . .
C4_11 C5_11 H5_11 120.0 . .
C6_11 C5_11 H5_11 120.0 . .
C3_11 C4_11 C5_11 120.0 . .
C3_11 C4_11 F_11 117.5(16) . .
C5_11 C4_11 F_11 122.5(16) . .
C4_11 C3_11 C2_11 120.0 . .
C4_11 C3_11 H3_11 120.0 . .
C2_11 C3_11 H3_11 120.0 . .
C1_11 C2_11 C3_11 120.0 . .
C1_11 C2_11 H2_11 120.0 . .
C3_11 C2_11 H2_11 120.0 . .
C2_11 C1_11 C6_11 120.0 . .
C2_11 C1_11 S_11 118.6(12) . .
C6_11 C1_11 S_11 121.4(12) . .
C1_11 S_11 Ag13_1 113.3(7) . .
C1_11 S_11 Ag9_1 105.3(7) . .
Ag13_1 S_11 Ag9_1 73.04(18) . .
C5_7 C6_7 C1_7 120.0 . .
C5_7 C6_7 H6_7 120.0 . .
C1_7 C6_7 H6_7 120.0 . .
C4_7 C5_7 C6_7 120.0 . .
C4_7 C5_7 H5_7 120.0 . .
C6_7 C5_7 H5_7 120.0 . .
C3_7 C4_7 C5_7 120.0 . .
C3_7 C4_7 F_7 119.0(14) . .
C5_7 C4_7 F_7 121.0(14) . .
C4_7 C3_7 C2_7 120.0 . .
C4_7 C3_7 H3_7 120.0 . .
C2_7 C3_7 H3_7 120.0 . .
C3_7 C2_7 C1_7 120.0 . .
C3_7 C2_7 H2_7 120.0 . .
C1_7 C2_7 H2_7 120.0 . .
C2_7 C1_7 C6_7 120.0 . .
C2_7 C1_7 S_7 116.3(9) . .
C6_7 C1_7 S_7 123.7(9) . .
C1_7 S_7 Ag22_1 110.4(6) . .
C1_7 S_7 Ag20_1 118.1(7) . .
Ag22_1 S_7 Ag20_1 75.60(17) . .
C1_7 S_7 Ag21_1 113.4(6) . .
Ag22_1 S_7 Ag21_1 134.3(2) . .
Ag20_1 S_7 Ag21_1 72.94(16) . .
C5_10 C6_10 C1_10 120.0 . .
C5_10 C6_10 H6_10 120.0 . .
C1_10 C6_10 H6_10 120.0 . .
C4_10 C5_10 C6_10 120.0 . .
C4_10 C5_10 H5_10 120.0 . .
C6_10 C5_10 H5_10 120.0 . .
C5_10 C4_10 C3_10 120.0 . .
C5_10 C4_10 F_10 122.0(13) . .
C3_10 C4_10 F_10 118.0(13) . .
C2_10 C3_10 C4_10 120.0 . .
C2_10 C3_10 H3_10 120.0 . .
C4_10 C3_10 H3_10 120.0 . .
C3_10 C2_10 C1_10 120.0 . .
C3_10 C2_10 H2_10 120.0 . .
C1_10 C2_10 H2_10 120.0 . .
C2_10 C1_10 C6_10 120.0 . .
C2_10 C1_10 S_10 121.5(9) . .
C6_10 C1_10 S_10 118.5(9) . .
C1_10 S_10 Ag2_1 108.2(6) . .
C1_10 S_10 Ag1_1 114.8(6) . .
Ag2_1 S_10 Ag1_1 75.52(15) . .
C1_10 S_10 Ag5_1 115.8(6) . .
Ag2_1 S_10 Ag5_1 134.3(2) . .
Ag1_1 S_10 Ag5_1 75.53(14) . .
C5_13 C6_13 C1_13 120.0 . .
C5_13 C6_13 H6_13 120.0 . .
C1_13 C6_13 H6_13 120.0 . .
C4_13 C5_13 C6_13 120.0 . .
C4_13 C5_13 H5_13 120.0 . .
C6_13 C5_13 H5_13 120.0 . .
C3_13 C4_13 C5_13 120.0 . .
C3_13 C4_13 F_13 124.4(17) . .
C5_13 C4_13 F_13 115.5(17) . .
C2_13 C3_13 C4_13 120.0 . .
C2_13 C3_13 H3_13 120.0 . .
C4_13 C3_13 H3_13 120.0 . .
C3_13 C2_13 C1_13 120.0 . .
C3_13 C2_13 H2_13 120.0 . .
C1_13 C2_13 H2_13 120.0 . .
C2_13 C1_13 C6_13 120.0 . .
C2_13 C1_13 S_13 118.8(13) . .
C6_13 C1_13 S_13 121.1(13) . .
C1_13 S_13 Ag4_1 115.5(8) . .
C1_13 S_13 Ag20_1 103.0(8) . 2_666
Ag4_1 S_13 Ag20_1 75.01(18) . 2_666
C1_13 S_13 Ag7_1 108.6(7) . .
Ag4_1 S_13 Ag7_1 132.0(3) . .
Ag20_1 S_13 Ag7_1 77.52(17) 2_666 .
C5_16 C6_16 C1_16 120.0 . .
C5_16 C6_16 H6_16 120.0 . .
C1_16 C6_16 H6_16 120.0 . .
C4_16 C5_16 C6_16 120.0 . .
C4_16 C5_16 H5_16 120.0 . .
C6_16 C5_16 H5_16 120.0 . .
C5_16 C4_16 C3_16 120.0 . .
C5_16 C4_16 F_16 119.8(16) . .
C3_16 C4_16 F_16 120.1(16) . .
C2_16 C3_16 C4_16 120.0 . .
C2_16 C3_16 H3_16 120.0 . .
C4_16 C3_16 H3_16 120.0 . .
C1_16 C2_16 C3_16 120.0 . .
C1_16 C2_16 H2_16 120.0 . .
C3_16 C2_16 H2_16 120.0 . .
C2_16 C1_16 C6_16 120.0 . .
C2_16 C1_16 S_16 121.6(12) . .
C6_16 C1_16 S_16 118.4(12) . .
C1_16 S_16 Ag2_1 108.7(7) . .
C1_16 S_16 Ag3_1 108.8(7) . .
Ag2_1 S_16 Ag3_1 73.73(16) . .
C5_4 C6_4 C1_4 120.0 . .
C5_4 C6_4 H6_4 120.0 . .
C1_4 C6_4 H6_4 120.0 . .
C4_4 C5_4 C6_4 120.0 . .
C4_4 C5_4 H5_4 120.0 . .
C6_4 C5_4 H5_4 120.0 . .
C3_4 C4_4 C5_4 120.0 . .
C3_4 C4_4 F_4 120.0(14) . .
C5_4 C4_4 F_4 120.0(14) . .
C2_4 C3_4 C4_4 120.0 . .
C2_4 C3_4 H3_4 120.0 . .
C4_4 C3_4 H3_4 120.0 . .
C1_4 C2_4 C3_4 120.0 . .
C1_4 C2_4 H2_4 120.0 . .
C3_4 C2_4 H2_4 120.0 . .
C2_4 C1_4 C6_4 120.0 . .
C2_4 C1_4 S_4 119.7(9) . .
C6_4 C1_4 S_4 120.2(9) . .
C1_4 S_4 Ag3_1 113.6(7) . .
C1_4 S_4 Ag17_1 114.1(7) . .
Ag3_1 S_4 Ag17_1 76.68(18) . .
C1_4 S_4 Ag6_1 111.4(7) . .
Ag3_1 S_4 Ag6_1 133.8(2) . .
Ag17_1 S_4 Ag6_1 76.30(15) . .
C5_15 C6_15 C1_15 120.0 . .
C5_15 C6_15 H6_15 120.0 . .
C1_15 C6_15 H6_15 120.0 . .
C6_15 C5_15 C4_15 120.0 . .
C6_15 C5_15 H5_15 120.0 . .
C4_15 C5_15 H5_15 120.0 . .
C3_15 C4_15 C5_15 120.0 . .
C3_15 C4_15 F_15 117.8(15) . .
C5_15 C4_15 F_15 122.2(15) . .
C2_15 C3_15 C4_15 120.0 . .
C2_15 C3_15 H3_15 120.0 . .
C4_15 C3_15 H3_15 120.0 . .
C3_15 C2_15 C1_15 120.0 . .
C3_15 C2_15 H2_15 120.0 . .
C1_15 C2_15 H2_15 120.0 . .
C2_15 C1_15 C6_15 120.0 . .
C2_15 C1_15 S_15 116.7(11) . .
C6_15 C1_15 S_15 123.3(11) . .
C1_15 S_15 Ag8_1 108.5(9) . 2_666
C1_15 S_15 Ag22_1 109.8(6) . .
Ag8_1 S_15 Ag22_1 74.64(17) 2_666 .
C1_15 S_15 Ag6_1 117.5(7) . .
Ag8_1 S_15 Ag6_1 79.00(18) 2_666 .
Ag22_1 S_15 Ag6_1 131.0(3) . .
C5_12 C6_12 C1_12 120.0 . .
C5_12 C6_12 H6_12 120.0 . .
C1_12 C6_12 H6_12 120.0 . .
C4_12 C5_12 C6_12 120.0 . .
C4_12 C5_12 H5_12 120.0 . .
C6_12 C5_12 H5_12 120.0 . .
C5_12 C4_12 C3_12 120.0 . .
C5_12 C4_12 F_12 118.8(17) . .
C3_12 C4_12 F_12 121.2(17) . .
C2_12 C3_12 C4_12 120.0 . .
C2_12 C3_12 H3_12 120.0 . .
C4_12 C3_12 H3_12 120.0 . .
C3_12 C2_12 C1_12 120.0 . .
C3_12 C2_12 H2_12 120.0 . .
C1_12 C2_12 H2_12 120.0 . .
C2_12 C1_12 C6_12 120.0 . .
C2_12 C1_12 S_12 119.7(10) . .
C6_12 C1_12 S_12 120.3(10) . .
C1_12 S_12 Ag1_1 106.9(7) . .
C1_12 S_12 Ag3_1 110.6(6) . .
Ag1_1 S_12 Ag3_1 77.69(17) . .
C1_12 S_12 Ag7_1 114.1(6) . .
Ag1_1 S_12 Ag7_1 75.69(15) . .
Ag3_1 S_12 Ag7_1 132.8(2) . .
C5_5 C6_5 C1_5 120.0 . .
C5_5 C6_5 H6_5 120.0 . .
C1_5 C6_5 H6_5 120.0 . .
C6_5 C5_5 C4_5 120.0 . .
C6_5 C5_5 H5_5 120.0 . .
C4_5 C5_5 H5_5 120.0 . .
C3_5 C4_5 C5_5 120.0 . .
C3_5 C4_5 F_5 121.7(15) . .
C5_5 C4_5 F_5 118.3(15) . .
C4_5 C3_5 C2_5 120.0 . .
C4_5 C3_5 H3_5 120.0 . .
C2_5 C3_5 H3_5 120.0 . .
C1_5 C2_5 C3_5 120.0 . .
C1_5 C2_5 H2_5 120.0 . .
C3_5 C2_5 H2_5 120.0 . .
C2_5 C1_5 C6_5 120.0 . .
C2_5 C1_5 S_5 120.3(11) . .
C6_5 C1_5 S_5 119.7(11) . .
C1_5 S_5 Ag2_1 110.8(6) . .
C1_5 S_5 Ag17_1 114.2(7) . .
Ag2_1 S_5 Ag17_1 76.29(18) . .
C1_5 S_5 Ag21_1 113.9(6) . .
Ag2_1 S_5 Ag21_1 133.2(2) . .
Ag17_1 S_5 Ag21_1 73.56(15) . .
C5_6 C6_6 C1_6 120.0 . .
C5_6 C6_6 H6_6 120.0 . .
C1_6 C6_6 H6_6 120.0 . .
C4_6 C5_6 C6_6 120.0 . .
C4_6 C5_6 H5_6 120.0 . .
C6_6 C5_6 H5_6 120.0 . .
C5_6 C4_6 C3_6 120.0 . .
C5_6 C4_6 F_6 124.6(13) . .
C3_6 C4_6 F_6 115.3(13) . .
C4_6 C3_6 C2_6 120.0 . .
C4_6 C3_6 H3_6 120.0 . .
C2_6 C3_6 H3_6 120.0 . .
C1_6 C2_6 C3_6 120.0 . .
C1_6 C2_6 H2_6 120.0 . .
C3_6 C2_6 H2_6 120.0 . .
C2_6 C1_6 C6_6 120.0 . .
C2_6 C1_6 S_6 117.2(9) . .
C6_6 C1_6 S_6 122.7(9) . .
C1_6 S_6 Ag13_1 111.4(7) . 2_666
C1_6 S_6 Ag14_1 115.6(6) . .
Ag13_1 S_6 Ag14_1 76.98(18) 2_666 .
C1_6 S_6 Ag21_1 113.5(7) . .
Ag13_1 S_6 Ag21_1 134.3(2) 2_666 .
Ag14_1 S_6 Ag21_1 76.94(17) . .
C5_8 C6_8 C1_8 120.0 . .
C5_8 C6_8 H6_8 120.0 . .
C1_8 C6_8 H6_8 120.0 . .
C4_8 C5_8 C6_8 120.0 . .
C4_8 C5_8 H5_8 120.0 . .
C6_8 C5_8 H5_8 120.0 . .
C5_8 C4_8 C3_8 120.0 . .
C5_8 C4_8 F_8 118.2(15) . .
C3_8 C4_8 F_8 121.8(15) . .
C2_8 C3_8 C4_8 120.0 . .
C2_8 C3_8 H3_8 120.0 . .
C4_8 C3_8 H3_8 120.0 . .
C1_8 C2_8 C3_8 120.0 . .
C1_8 C2_8 H2_8 120.0 . .
C3_8 C2_8 H2_8 120.0 . .
C2_8 C1_8 C6_8 120.0 . .
C2_8 C1_8 S_8 120.2(10) . .
C6_8 C1_8 S_8 119.8(10) . .
C1_8 S_8 Ag9_1 113.9(6) . 2_666
C1_8 S_8 Ag14_1 114.3(7) . .
Ag9_1 S_8 Ag14_1 74.30(18) 2_666 .
C1_8 S_8 Ag5_1 107.5(6) . .
Ag9_1 S_8 Ag5_1 136.1(2) 2_666 .
Ag14_1 S_8 Ag5_1 75.98(17) . .
C1D_22 P_22 C1B_22 109.7(9) . .
C1D_22 P_22 C1A_22 107.4(10) . .
C1B_22 P_22 C1A_22 107.5(9) . .
C1D_22 P_22 C1C_22 118.6(7) . .
C1B_22 P_22 C1C_22 109.4(8) . .
C1A_22 P_22 C1C_22 103.4(11) . .
C3B_22 C2B_22 C1B_22 120.0 . .
C3B_22 C2B_22 H2B_22 120.0 . .
C1B_22 C2B_22 H2B_22 120.0 . .
C4B_22 C3B_22 C2B_22 120.0 . .
C4B_22 C3B_22 H3B_22 120.0 . .
C2B_22 C3B_22 H3B_22 120.0 . .
C3B_22 C4B_22 C5B_22 120.0 . .
C3B_22 C4B_22 H4B_22 120.0 . .
C5B_22 C4B_22 H4B_22 120.0 . .
C6B_22 C5B_22 C4B_22 120.0 . .
C6B_22 C5B_22 H5B_22 120.0 . .
C4B_22 C5B_22 H5B_22 120.0 . .
C5B_22 C6B_22 C1B_22 120.0 . .
C5B_22 C6B_22 H6B_22 120.0 . .
C1B_22 C6B_22 H6B_22 120.0 . .
C6B_22 C1B_22 C2B_22 120.0 . .
C6B_22 C1B_22 P_22 120.0(13) . .
C2B_22 C1B_22 P_22 120.0(13) . .
C2D_22 C1D_22 C6D_22 120.0 . .
C2D_22 C1D_22 P_22 121.3(16) . .
C6D_22 C1D_22 P_22 118.7(16) . .
C1D_22 C2D_22 C3D_22 120.0 . .
C1D_22 C2D_22 H2D_22 120.0 . .
C3D_22 C2D_22 H2D_22 120.0 . .
C4D_22 C3D_22 C2D_22 120.0 . .
C4D_22 C3D_22 H3D_22 120.0 . .
C2D_22 C3D_22 H3D_22 120.0 . .
C3D_22 C4D_22 C5D_22 120.0 . .
C3D_22 C4D_22 H4D_22 120.0 . .
C5D_22 C4D_22 H4D_22 120.0 . .
C4D_22 C5D_22 C6D_22 120.0 . .
C4D_22 C5D_22 H5D_22 120.0 . .
C6D_22 C5D_22 H5D_22 120.0 . .
C5D_22 C6D_22 C1D_22 120.0 . .
C5D_22 C6D_22 H6D_22 120.0 . .
C1D_22 C6D_22 H6D_22 120.0 . .
C2C_22 C1C_22 C6C_22 120.0 . .
C2C_22 C1C_22 P_22 118.2(16) . .
C6C_22 C1C_22 P_22 121.8(16) . .
C1C_22 C2C_22 C3C_22 120.0 . .
C1C_22 C2C_22 H2C_22 120.0 . .
C3C_22 C2C_22 H2C_22 120.0 . .
C2C_22 C3C_22 C4C_22 120.0 . .
C2C_22 C3C_22 H3C_22 120.0 . .
C4C_22 C3C_22 H3C_22 120.0 . .
C3C_22 C4C_22 C5C_22 120.0 . .
C3C_22 C4C_22 H4C_22 120.0 . .
C5C_22 C4C_22 H4C_22 120.0 . .
C6C_22 C5C_22 C4C_22 120.0 . .
C6C_22 C5C_22 H5C_22 120.0 . .
C4C_22 C5C_22 H5C_22 120.0 . .
C5C_22 C6C_22 C1C_22 120.0 . .
C5C_22 C6C_22 H6C_22 120.0 . .
C1C_22 C6C_22 H6C_22 120.0 . .
C6A_22 C1A_22 C2A_22 120.0 . .
C6A_22 C1A_22 P_22 119.3(15) . .
C2A_22 C1A_22 P_22 120.7(15) . .
C5A_22 C6A_22 C1A_22 120.0 . .
C5A_22 C6A_22 H6A_22 120.0 . .
C1A_22 C6A_22 H6A_22 120.0 . .
C4A_22 C5A_22 C6A_22 120.0 . .
C4A_22 C5A_22 H5A_22 120.0 . .
C6A_22 C5A_22 H5A_22 120.0 . .
C5A_22 C4A_22 C3A_22 120.0 . .
C5A_22 C4A_22 H4A_22 120.0 . .
C3A_22 C4A_22 H4A_22 120.0 . .
C4A_22 C3A_22 C2A_22 120.0 . .
C4A_22 C3A_22 H3A_22 120.0 . .
C2A_22 C3A_22 H3A_22 120.0 . .
C3A_22 C2A_22 C1A_22 120.0 . .
C3A_22 C2A_22 H2A_22 120.0 . .
C1A_22 C2A_22 H2A_22 120.0 . .
C1A_21 P_21 C1B_21 110.8(10) . .
C1A_21 P_21 C1C_21 106.6(11) . .
C1B_21 P_21 C1C_21 108.7(10) . .
C1A_21 P_21 C1D_21 116.6(11) . .
C1B_21 P_21 C1D_21 105.6(10) . .
C1C_21 P_21 C1D_21 108.4(11) . .
C3B_21 C2B_21 C1B_21 120.0 . .
C3B_21 C2B_21 H2B_21 120.0 . .
C1B_21 C2B_21 H2B_21 120.0 . .
C2B_21 C3B_21 C4B_21 120.0 . .
C2B_21 C3B_21 H3B_21 120.0 . .
C4B_21 C3B_21 H3B_21 120.0 . .
C5B_21 C4B_21 C3B_21 120.0 . .
C5B_21 C4B_21 H4B_21 120.0 . .
C3B_21 C4B_21 H4B_21 120.0 . .
C6B_21 C5B_21 C4B_21 120.0 . .
C6B_21 C5B_21 H5B_21 120.0 . .
C4B_21 C5B_21 H5B_21 120.0 . .
C5B_21 C6B_21 C1B_21 120.0 . .
C5B_21 C6B_21 H6B_21 120.0 . .
C1B_21 C6B_21 H6B_21 120.0 . .
C6B_21 C1B_21 C2B_21 120.0 . .
C6B_21 C1B_21 P_21 116.3(15) . .
C2B_21 C1B_21 P_21 123.7(15) . .
C2D_21 C1D_21 C6D_21 120.0 . .
C2D_21 C1D_21 P_21 118.4(17) . .
C6D_21 C1D_21 P_21 121.6(17) . .
C1D_21 C2D_21 C3D_21 120.0 . .
C1D_21 C2D_21 H2D_21 120.0 . .
C3D_21 C2D_21 H2D_21 120.0 . .
C4D_21 C3D_21 C2D_21 120.0 . .
C4D_21 C3D_21 H3D_21 120.0 . .
C2D_21 C3D_21 H3D_21 120.0 . .
C3D_21 C4D_21 C5D_21 120.0 . .
C3D_21 C4D_21 H4D_21 120.0 . .
C5D_21 C4D_21 H4D_21 120.0 . .
C6D_21 C5D_21 C4D_21 120.0 . .
C6D_21 C5D_21 H5D_21 120.0 . .
C4D_21 C5D_21 H5D_21 120.0 . .
C5D_21 C6D_21 C1D_21 120.0 . .
C5D_21 C6D_21 H6D_21 120.0 . .
C1D_21 C6D_21 H6D_21 120.0 . .
C2C_21 C1C_21 C6C_21 120.0 . .
C2C_21 C1C_21 P_21 120.1(17) . .
C6C_21 C1C_21 P_21 119.9(17) . .
C3C_21 C2C_21 C1C_21 120.0 . .
C3C_21 C2C_21 H2C_21 120.0 . .
C1C_21 C2C_21 H2C_21 120.0 . .
C4C_21 C3C_21 C2C_21 120.0 . .
C4C_21 C3C_21 H3C_21 120.0 . .
C2C_21 C3C_21 H3C_21 120.0 . .
C3C_21 C4C_21 C5C_21 120.0 . .
C3C_21 C4C_21 H4C_21 120.0 . .
C5C_21 C4C_21 H4C_21 120.0 . .
C6C_21 C5C_21 C4C_21 120.0 . .
C6C_21 C5C_21 H5C_21 120.0 . .
C4C_21 C5C_21 H5C_21 120.0 . .
C5C_21 C6C_21 C1C_21 120.0 . .
C5C_21 C6C_21 H6C_21 120.0 . .
C1C_21 C6C_21 H6C_21 120.0 . .
C6A_21 C1A_21 C2A_21 120.0 . .
C6A_21 C1A_21 P_21 122.0(18) . .
C2A_21 C1A_21 P_21 118.0(18) . .
C5A_21 C6A_21 C1A_21 120.0 . .
C5A_21 C6A_21 H6A_21 120.0 . .
C1A_21 C6A_21 H6A_21 120.0 . .
C6A_21 C5A_21 C4A_21 120.0 . .
C6A_21 C5A_21 H5A_21 120.0 . .
C4A_21 C5A_21 H5A_21 120.0 . .
C3A_21 C4A_21 C5A_21 120.0 . .
C3A_21 C4A_21 H4A_21 120.0 . .
C5A_21 C4A_21 H4A_21 120.0 . .
C4A_21 C3A_21 C2A_21 120.0 . .
C4A_21 C3A_21 H3A_21 120.0 . .
C2A_21 C3A_21 H3A_21 120.0 . .
C3A_21 C2A_21 C1A_21 120.0 . .
C3A_21 C2A_21 H2A_21 120.0 . .
C1A_21 C2A_21 H2A_21 120.0 . .

loop_
_geom_bond_atom_site_label_1
_geom_bond_atom_site_label_2
_geom_bond_distance
_geom_bond_site_symmetry_2
Ag18_1 Ag11_1 2.8307(18) 2_666
Ag18_1 Ag16_1 2.832(2) .
Ag18_1 Ag10_1 2.8454(17) .
Ag18_1 Ag15_1 2.8537(19) 2_666
Ag18_1 Ag19_1 2.861(3) .
Ag18_1 Ag8_1 2.863(3) .
Ag18_1 Ag14_1 2.870(2) .
Ag18_1 Ag6_1 2.8765(18) 2_666
Ag18_1 Ag5_1 2.882(2) .
Ag18_1 Ag12_1 2.885(3) 2_666
Ag10_1 Ag15_1 2.838(2) .
Ag10_1 Ag19_1 2.839(2) .
Ag10_1 Ag16_1 2.841(2) .
Ag10_1 Ag14_1 2.843(2) .
Ag10_1 Ag1_1 2.859(3) .
Ag10_1 Ag11_1 2.8632(19) .
Ag10_1 Ag21_1 2.869(3) .
Ag10_1 Ag17_1 2.8795(19) .
Ag10_1 Ag5_1 2.900(2) .
Ag11_1 Ag15_1 2.830(3) .
Ag11_1 Ag19_1 2.8299(18) 2_666
Ag11_1 Ag20_1 2.843(3) .
Ag11_1 Ag21_1 2.8521(19) .
Ag11_1 Ag17_1 2.855(2) .
Ag11_1 Ag16_1 2.873(2) .
Ag11_1 Ag6_1 2.880(2) .
Ag11_1 Ag8_1 2.889(2) 2_666
Ag19_1 Ag16_1 2.8259(18) 2_666
Ag19_1 Ag15_1 2.8337(18) .
Ag19_1 Ag8_1 2.850(2) .
Ag19_1 Ag1_1 2.8523(18) .
Ag19_1 Ag5_1 2.8550(19) .
Ag19_1 Ag20_1 2.862(2) 2_666
Ag19_1 Ag7_1 2.877(2) .
Ag15_1 Ag12_1 2.832(2) .
Ag15_1 Ag16_1 2.8589(18) 2_666
Ag15_1 Ag6_1 2.864(2) .
Ag15_1 Ag1_1 2.870(2) .
Ag15_1 Ag7_1 2.873(3) .
Ag15_1 Ag17_1 2.876(2) .
Ag16_1 Ag20_1 2.834(2) .
Ag16_1 Ag12_1 2.858(2) 2_666
Ag16_1 Ag21_1 2.8806(18) .
Ag16_1 Ag14_1 2.897(2) .
Ag16_1 Ag7_1 2.910(2) 2_666
Ag5_1 S_10 2.624(5) .
Ag5_1 S_8 2.656(6) .
Ag5_1 S_9 2.663(6) .
Ag5_1 Ag8_1 3.091(2) .
Ag5_1 Ag1_1 3.170(2) .
Ag5_1 Ag14_1 3.232(3) .
Ag7_1 S_13 2.636(6) .
Ag7_1 S_2 2.652(6) .
Ag7_1 S_12 2.652(5) .
Ag7_1 Ag12_1 3.160(2) .
Ag7_1 Ag1_1 3.186(2) .
Ag7_1 Ag20_1 3.259(2) 2_666
Ag21_1 S_7 2.646(6) .
Ag21_1 S_6 2.652(6) .
Ag21_1 S_5 2.664(5) .
Ag21_1 Ag20_1 3.138(2) .
Ag21_1 Ag17_1 3.141(3) .
Ag21_1 Ag14_1 3.254(2) .
Ag6_1 S_15 2.638(7) .
Ag6_1 S_3 2.649(6) .
Ag6_1 S_4 2.657(6) .
Ag6_1 Ag12_1 3.179(3) .
Ag6_1 Ag17_1 3.226(2) .
Ag6_1 Ag8_1 3.295(3) 2_666
Ag8_1 S_15 2.541(6) 2_666
Ag8_1 S_9 2.553(6) .
Ag8_1 Ag22_1 3.094(3) 2_666
Ag8_1 Ag20_1 3.243(2) 2_666
Ag8_1 Ag4_1 3.278(4) .
Ag12_1 S_3 2.547(6) .
Ag12_1 S_2 2.564(6) .
Ag12_1 Ag9_1 3.101(2) .
Ag12_1 Ag13_1 3.157(2) .
Ag12_1 Ag14_1 3.329(2) 2_666
Ag1_1 S_12 2.539(6) .
Ag1_1 S_10 2.552(5) .
Ag1_1 Ag2_1 3.122(2) .
Ag1_1 Ag3_1 3.204(2) .
Ag1_1 Ag17_1 3.274(3) .
Ag17_1 S_4 2.564(6) .
Ag17_1 S_5 2.582(6) .
Ag17_1 Ag2_1 3.147(2) .
Ag17_1 Ag3_1 3.151(3) .
Ag14_1 S_6 2.578(7) .
Ag14_1 S_8 2.594(7) .
Ag14_1 Ag9_1 3.090(2) 2_666
Ag14_1 Ag13_1 3.155(3) 2_666
Ag20_1 S_13 2.570(7) 2_666
Ag20_1 S_7 2.634(6) .
Ag20_1 Ag4_1 3.074(3) 2_666
Ag20_1 Ag22_1 3.153(3) .
Ag2_1 S_16 2.464(6) .
Ag2_1 S_5 2.513(6) .
Ag2_1 S_10 2.546(5) .
Ag2_1 Ag3_1 2.973(3) .
Ag9_1 S_11 2.491(7) .
Ag9_1 S_8 2.522(7) 2_666
Ag9_1 S_3 2.557(5) .
Ag9_1 Ag13_1 2.954(3) .
Ag13_1 S_11 2.473(7) .
Ag13_1 S_6 2.489(6) 2_666
Ag13_1 S_2 2.531(6) .
Ag3_1 S_16 2.491(7) .
Ag3_1 S_4 2.514(6) .
Ag3_1 S_12 2.570(6) .
Ag22_1 S_14 2.495(7) 2_666
Ag22_1 S_7 2.507(6) .
Ag22_1 S_15 2.562(7) .
Ag22_1 Ag4_1 2.965(3) 2_666
Ag4_1 S_14 2.438(7) .
Ag4_1 S_13 2.478(7) .
Ag4_1 S_9 2.587(6) .
C6_9 C5_9 1.3900 .
C6_9 C1_9 1.3900 .
C6_9 H6_9 0.9300 .
C5_9 C4_9 1.3900 .
C5_9 H5_9 0.9300 .
C4_9 C3_9 1.3900 .
C4_9 F_9 1.429(14) .
C3_9 C2_9 1.3900 .
C3_9 H3_9 0.9300 .
C2_9 C1_9 1.3900 .
C2_9 H2_9 0.9300 .
C1_9 S_9 1.742(11) .
C6_14 C5_14 1.3900 .
C6_14 C1_14 1.3900 .
C6_14 H6_14 0.9300 .
C5_14 C4_14 1.3900 .
C5_14 H5_14 0.9300 .
C4_14 C3_14 1.3900 .
C4_14 F_14 1.438(13) .
C3_14 C2_14 1.3900 .
C3_14 H3_14 0.9300 .
C2_14 C1_14 1.3900 .
C2_14 H2_14 0.9300 .
C1_14 S_14 1.731(11) .
C6_2 C5_2 1.3900 .
C6_2 C1_2 1.3900 .
C6_2 H6_2 0.9300 .
C5_2 C4_2 1.3900 .
C5_2 H5_2 0.9300 .
C4_2 C3_2 1.3900 .
C4_2 F_2 1.417(13) .
C3_2 C2_2 1.3900 .
C3_2 H3_2 0.9300 .
C2_2 C1_2 1.3900 .
C2_2 H2_2 0.9300 .
C1_2 S_2 1.733(10) .
C6_3 C5_3 1.3900 .
C6_3 C1_3 1.3900 .
C6_3 H6_3 0.9300 .
C5_3 C4_3 1.3900 .
C5_3 H5_3 0.9300 .
C4_3 C3_3 1.3900 .
C4_3 F_3 1.420(13) .
C3_3 C2_3 1.3900 .
C3_3 H3_3 0.9300 .
C2_3 C1_3 1.3900 .
C2_3 H2_3 0.9300 .
C1_3 S_3 1.746(10) .
C6_11 C5_11 1.3900 .
C6_11 C1_11 1.3900 .
C6_11 H6_11 0.9300 .
C5_11 C4_11 1.3900 .
C5_11 H5_11 0.9300 .
C4_11 C3_11 1.3900 .
C4_11 F_11 1.447(14) .
C3_11 C2_11 1.3900 .
C3_11 H3_11 0.9300 .
C2_11 C1_11 1.3900 .
C2_11 H2_11 0.9300 .
C1_11 S_11 1.733(11) .
C6_7 C5_7 1.3900 .
C6_7 C1_7 1.3900 .
C6_7 H6_7 0.9300 .
C5_7 C4_7 1.3900 .
C5_7 H5_7 0.9300 .
C4_7 C3_7 1.3900 .
C4_7 F_7 1.428(13) .
C3_7 C2_7 1.3900 .
C3_7 H3_7 0.9300 .
C2_7 C1_7 1.3900 .
C2_7 H2_7 0.9300 .
C1_7 S_7 1.728(10) .
C6_10 C5_10 1.3900 .
C6_10 C1_10 1.3900 .
C6_10 H6_10 0.9300 .
C5_10 C4_10 1.3900 .
C5_10 H5_10 0.9300 .
C4_10 C3_10 1.3900 .
C4_10 F_10 1.419(12) .
C3_10 C2_10 1.3900 .
C3_10 H3_10 0.9300 .
C2_10 C1_10 1.3900 .
C2_10 H2_10 0.9300 .
C1_10 S_10 1.733(9) .
C6_13 C5_13 1.3900 .
C6_13 C1_13 1.3900 .
C6_13 H6_13 0.9300 .
C5_13 C4_13 1.3900 .
C5_13 H5_13 0.9300 .
C4_13 C3_13 1.3900 .
C4_13 F_13 1.448(15) .
C3_13 C2_13 1.3900 .
C3_13 H3_13 0.9300 .
C2_13 C1_13 1.3900 .
C2_13 H2_13 0.9300 .
C1_13 S_13 1.709(12) .
C6_16 C5_16 1.3900 .
C6_16 C1_16 1.3900 .
C6_16 H6_16 0.9300 .
C5_16 C4_16 1.3900 .
C5_16 H5_16 0.9300 .
C4_16 C3_16 1.3900 .
C4_16 F_16 1.424(14) .
C3_16 C2_16 1.3900 .
C3_16 H3_16 0.9300 .
C2_16 C1_16 1.3900 .
C2_16 H2_16 0.9300 .
C1_16 S_16 1.719(11) .
C6_4 C5_4 1.3900 .
C6_4 C1_4 1.3900 .
C6_4 H6_4 0.9300 .
C5_4 C4_4 1.3900 .
C5_4 H5_4 0.9300 .
C4_4 C3_4 1.3900 .
C4_4 F_4 1.424(14) .
C3_4 C2_4 1.3900 .
C3_4 H3_4 0.9300 .
C2_4 C1_4 1.3900 .
C2_4 H2_4 0.9300 .
C1_4 S_4 1.715(11) .
C6_15 C5_15 1.3900 .
C6_15 C1_15 1.3900 .
C6_15 H6_15 0.9300 .
C5_15 C4_15 1.3900 .
C5_15 H5_15 0.9300 .
C4_15 C3_15 1.3900 .
C4_15 F_15 1.445(15) .
C3_15 C2_15 1.3900 .
C3_15 H3_15 0.9300 .
C2_15 C1_15 1.3900 .
C2_15 H2_15 0.9300 .
C1_15 S_15 1.745(12) .
C6_12 C5_12 1.3900 .
C6_12 C1_12 1.3900 .
C6_12 H6_12 0.9300 .
C5_12 C4_12 1.3900 .
C5_12 H5_12 0.9300 .
C4_12 C3_12 1.3900 .
C4_12 F_12 1.428(14) .
C3_12 C2_12 1.3900 .
C3_12 H3_12 0.9300 .
C2_12 C1_12 1.3900 .
C2_12 H2_12 0.9300 .
C1_12 S_12 1.736(11) .
C6_5 C5_5 1.3900 .
C6_5 C1_5 1.3900 .
C6_5 H6_5 0.9300 .
C5_5 C4_5 1.3900 .
C5_5 H5_5 0.9300 .
C4_5 C3_5 1.3900 .
C4_5 F_5 1.438(14) .
C3_5 C2_5 1.3900 .
C3_5 H3_5 0.9300 .
C2_5 C1_5 1.3900 .
C2_5 H2_5 0.9300 .
C1_5 S_5 1.733(11) .
C6_6 C5_6 1.3900 .
C6_6 C1_6 1.3900 .
C6_6 H6_6 0.9300 .
C5_6 C4_6 1.3900 .
C5_6 H5_6 0.9300 .
C4_6 C3_6 1.3900 .
C4_6 F_6 1.424(13) .
C3_6 C2_6 1.3900 .
C3_6 H3_6 0.9300 .
C2_6 C1_6 1.3900 .
C2_6 H2_6 0.9300 .
C1_6 S_6 1.730(10) .
C6_8 C5_8 1.3900 .
C6_8 C1_8 1.3900 .
C6_8 H6_8 0.9300 .
C5_8 C4_8 1.3900 .
C5_8 H5_8 0.9300 .
C4_8 C3_8 1.3900 .
C4_8 F_8 1.429(13) .
C3_8 C2_8 1.3900 .
C3_8 H3_8 0.9300 .
C2_8 C1_8 1.3900 .
C2_8 H2_8 0.9300 .
C1_8 S_8 1.743(11) .
P_22 C1D_22 1.770(14) .
P_22 C1B_22 1.773(12) .
P_22 C1A_22 1.795(14) .
P_22 C1C_22 1.807(13) .
C2B_22 C3B_22 1.3900 .
C2B_22 C1B_22 1.3900 .
C2B_22 H2B_22 0.9300 .
C3B_22 C4B_22 1.3900 .
C3B_22 H3B_22 0.9300 .
C4B_22 C5B_22 1.3900 .
C4B_22 H4B_22 0.9300 .
C5B_22 C6B_22 1.3900 .
C5B_22 H5B_22 0.9300 .
C6B_22 C1B_22 1.3900 .
C6B_22 H6B_22 0.9300 .
C1D_22 C2D_22 1.3900 .
C1D_22 C6D_22 1.3900 .
C2D_22 C3D_22 1.3900 .
C2D_22 H2D_22 0.9300 .
C3D_22 C4D_22 1.3900 .
C3D_22 H3D_22 0.9300 .
C4D_22 C5D_22 1.3900 .
C4D_22 H4D_22 0.9300 .
C5D_22 C6D_22 1.3900 .
C5D_22 H5D_22 0.9300 .
C6D_22 H6D_22 0.9300 .
C1C_22 C2C_22 1.3900 .
C1C_22 C6C_22 1.3900 .
C2C_22 C3C_22 1.3900 .
C2C_22 H2C_22 0.9300 .
C3C_22 C4C_22 1.3900 .
C3C_22 H3C_22 0.9300 .
C4C_22 C5C_22 1.3900 .
C4C_22 H4C_22 0.9300 .
C5C_22 C6C_22 1.3900 .
C5C_22 H5C_22 0.9300 .
C6C_22 H6C_22 0.9300 .
C1A_22 C6A_22 1.3900 .
C1A_22 C2A_22 1.3900 .
C6A_22 C5A_22 1.3900 .
C6A_22 H6A_22 0.9300 .
C5A_22 C4A_22 1.3900 .
C5A_22 H5A_22 0.9300 .
C4A_22 C3A_22 1.3900 .
C4A_22 H4A_22 0.9300 .
C3A_22 C2A_22 1.3900 .
C3A_22 H3A_22 0.9300 .
C2A_22 H2A_22 0.9300 .
P_21 C1A_21 1.770(14) .
P_21 C1B_21 1.787(13) .
P_21 C1C_21 1.788(14) .
P_21 C1D_21 1.789(15) .
C2B_21 C3B_21 1.3900 .
C2B_21 C1B_21 1.3900 .
C2B_21 H2B_21 0.9300 .
C3B_21 C4B_21 1.3900 .
C3B_21 H3B_21 0.9300 .
C4B_21 C5B_21 1.3900 .
C4B_21 H4B_21 0.9300 .
C5B_21 C6B_21 1.3900 .
C5B_21 H5B_21 0.9300 .
C6B_21 C1B_21 1.3900 .
C6B_21 H6B_21 0.9300 .
C1D_21 C2D_21 1.3900 .
C1D_21 C6D_21 1.3900 .
C2D_21 C3D_21 1.3900 .
C2D_21 H2D_21 0.9300 .
C3D_21 C4D_21 1.3900 .
C3D_21 H3D_21 0.9300 .
C4D_21 C5D_21 1.3900 .
C4D_21 H4D_21 0.9300 .
C5D_21 C6D_21 1.3900 .
C5D_21 H5D_21 0.9300 .
C6D_21 H6D_21 0.9300 .
C1C_21 C2C_21 1.3900 .
C1C_21 C6C_21 1.3900 .
C2C_21 C3C_21 1.3900 .
C2C_21 H2C_21 0.9300 .
C3C_21 C4C_21 1.3900 .
C3C_21 H3C_21 0.9300 .
C4C_21 C5C_21 1.3900 .
C4C_21 H4C_21 0.9300 .
C5C_21 C6C_21 1.3900 .
C5C_21 H5C_21 0.9300 .
C6C_21 H6C_21 0.9300 .
C1A_21 C6A_21 1.3900 .
C1A_21 C2A_21 1.3900 .
C6A_21 C5A_21 1.3900 .
C6A_21 H6A_21 0.9300 .
C5A_21 C4A_21 1.3900 .
C5A_21 H5A_21 0.9300 .
C4A_21 C3A_21 1.3900 .
C4A_21 H4A_21 0.9300 .
C3A_21 C2A_21 1.3900 .
C3A_21 H3A_21 0.9300 .
C2A_21 H2A_21 0.9300 .

loop_
_geom_torsion_atom_site_label_1
_geom_torsion_atom_site_label_2
_geom_torsion_atom_site_label_3
_geom_torsion_atom_site_label_4
_geom_torsion
_geom_torsion_site_symmetry_4
C1_9 C6_9 C5_9 C4_9 0.0 .
C6_9 C5_9 C4_9 C3_9 0.0 .
C6_9 C5_9 C4_9 F_9 175.2(18) .
C5_9 C4_9 C3_9 C2_9 0.0 .
F_9 C4_9 C3_9 C2_9 -175.2(18) .
C4_9 C3_9 C2_9 C1_9 0.0 .
C3_9 C2_9 C1_9 C6_9 0.0 .
C3_9 C2_9 C1_9 S_9 -175.6(16) .
C5_9 C6_9 C1_9 C2_9 0.0 .
C5_9 C6_9 C1_9 S_9 175.6(16) .
C2_9 C1_9 S_9 Ag8_1 -165.4(9) .
C6_9 C1_9 S_9 Ag8_1 19.0(14) .
C2_9 C1_9 S_9 Ag4_1 -80.0(11) .
C6_9 C1_9 S_9 Ag4_1 104.4(12) .
C2_9 C1_9 S_9 Ag5_1 115.6(9) .
C6_9 C1_9 S_9 Ag5_1 -60.0(13) .
C1_14 C6_14 C5_14 C4_14 0.0 .
C6_14 C5_14 C4_14 C3_14 0.0 .
C6_14 C5_14 C4_14 F_14 174.7(15) .
C5_14 C4_14 C3_14 C2_14 0.0 .
F_14 C4_14 C3_14 C2_14 -174.6(16) .
C4_14 C3_14 C2_14 C1_14 0.0 .
C3_14 C2_14 C1_14 C6_14 0.0 .
C3_14 C2_14 C1_14 S_14 -175.1(14) .
C5_14 C6_14 C1_14 C2_14 0.0 .
C5_14 C6_14 C1_14 S_14 175.3(14) .
C2_14 C1_14 S_14 Ag4_1 -20.5(12) .
C6_14 C1_14 S_14 Ag4_1 164.4(8) .
C2_14 C1_14 S_14 Ag22_1 -98.7(10) 2_666
C6_14 C1_14 S_14 Ag22_1 86.1(10) 2_666
C1_2 C6_2 C5_2 C4_2 0.0 .
C6_2 C5_2 C4_2 C3_2 0.0 .
C6_2 C5_2 C4_2 F_2 -179.3(15) .
C5_2 C4_2 C3_2 C2_2 0.0 .
F_2 C4_2 C3_2 C2_2 179.3(14) .
C4_2 C3_2 C2_2 C1_2 0.0 .
C3_2 C2_2 C1_2 C6_2 0.0 .
C3_2 C2_2 C1_2 S_2 179.3(13) .
C5_2 C6_2 C1_2 C2_2 0.0 .
C5_2 C6_2 C1_2 S_2 -179.3(13) .
C2_2 C1_2 S_2 Ag13_1 -129.8(8) .
C6_2 C1_2 S_2 Ag13_1 49.6(11) .
C2_2 C1_2 S_2 Ag12_1 -48.2(10) .
C6_2 C1_2 S_2 Ag12_1 131.2(9) .
C2_2 C1_2 S_2 Ag7_1 33.9(10) .
C6_2 C1_2 S_2 Ag7_1 -146.8(8) .
C1_3 C6_3 C5_3 C4_3 0.0 .
C6_3 C5_3 C4_3 C3_3 0.0 .
C6_3 C5_3 C4_3 F_3 -175.2(14) .
C5_3 C4_3 C3_3 C2_3 0.0 .
F_3 C4_3 C3_3 C2_3 175.4(14) .
C4_3 C3_3 C2_3 C1_3 0.0 .
C3_3 C2_3 C1_3 C6_3 0.0 .
C3_3 C2_3 C1_3 S_3 175.7(13) .
C5_3 C6_3 C1_3 C2_3 0.0 .
C5_3 C6_3 C1_3 S_3 -175.6(13) .
C2_3 C1_3 S_3 Ag12_1 114.3(8) .
C6_3 C1_3 S_3 Ag12_1 -70.0(11) .
C2_3 C1_3 S_3 Ag9_1 -163.4(7) .
C6_3 C1_3 S_3 Ag9_1 12.3(12) .
C2_3 C1_3 S_3 Ag6_1 30.9(10) .
C6_3 C1_3 S_3 Ag6_1 -153.5(9) .
C1_11 C6_11 C5_11 C4_11 0.0 .
C6_11 C5_11 C4_11 C3_11 0.0 .
C6_11 C5_11 C4_11 F_11 -178.8(17) .
C5_11 C4_11 C3_11 C2_11 0.0 .
F_11 C4_11 C3_11 C2_11 178.9(17) .
C4_11 C3_11 C2_11 C1_11 0.0 .
C3_11 C2_11 C1_11 C6_11 0.0 .
C3_11 C2_11 C1_11 S_11 178.9(16) .
C5_11 C6_11 C1_11 C2_11 0.0 .
C5_11 C6_11 C1_11 S_11 -178.9(16) .
C2_11 C1_11 S_11 Ag13_1 157.6(8) .
C6_11 C1_11 S_11 Ag13_1 -23.5(15) .
C2_11 C1_11 S_11 Ag9_1 -124.6(8) .
C6_11 C1_11 S_11 Ag9_1 54.3(14) .
C1_7 C6_7 C5_7 C4_7 0.0 .
C6_7 C5_7 C4_7 C3_7 0.0 .
C6_7 C5_7 C4_7 F_7 179.2(17) .
C5_7 C4_7 C3_7 C2_7 0.0 .
F_7 C4_7 C3_7 C2_7 -179.2(16) .
C4_7 C3_7 C2_7 C1_7 0.0 .
C3_7 C2_7 C1_7 C6_7 0.0 .
C3_7 C2_7 C1_7 S_7 -179.3(15) .
C5_7 C6_7 C1_7 C2_7 0.0 .
C5_7 C6_7 C1_7 S_7 179.2(16) .
C2_7 C1_7 S_7 Ag22_1 173.4(8) .
C6_7 C1_7 S_7 Ag22_1 -5.8(14) .
C2_7 C1_7 S_7 Ag20_1 -102.4(9) .
C6_7 C1_7 S_7 Ag20_1 78.3(13) .
C2_7 C1_7 S_7 Ag21_1 -20.0(11) .
C6_7 C1_7 S_7 Ag21_1 160.7(10) .
C1_10 C6_10 C5_10 C4_10 0.0 .
C6_10 C5_10 C4_10 C3_10 0.0 .
C6_10 C5_10 C4_10 F_10 178.7(15) .
C5_10 C4_10 C3_10 C2_10 0.0 .
F_10 C4_10 C3_10 C2_10 -178.8(14) .
C4_10 C3_10 C2_10 C1_10 0.0 .
C3_10 C2_10 C1_10 C6_10 0.0 .
C3_10 C2_10 C1_10 S_10 -178.8(14) .
C5_10 C6_10 C1_10 C2_10 0.0 .
C5_10 C6_10 C1_10 S_10 178.9(13) .
C2_10 C1_10 S_10 Ag2_1 25.7(10) .
C6_10 C1_10 S_10 Ag2_1 -153.2(8) .
C2_10 C1_10 S_10 Ag1_1 -56.4(10) .
C6_10 C1_10 S_10 Ag1_1 124.8(9) .
C2_10 C1_10 S_10 Ag5_1 -141.6(7) .
C6_10 C1_10 S_10 Ag5_1 39.5(12) .
C1_13 C6_13 C5_13 C4_13 0.0 .
C6_13 C5_13 C4_13 C3_13 0.0 .
C6_13 C5_13 C4_13 F_13 176.4(17) .
C5_13 C4_13 C3_13 C2_13 0.0 .
F_13 C4_13 C3_13 C2_13 -176.1(19) .
C4_13 C3_13 C2_13 C1_13 0.0 .
C3_13 C2_13 C1_13 C6_13 0.0 .
C3_13 C2_13 C1_13 S_13 -176.6(16) .
C5_13 C6_13 C1_13 C2_13 0.0 .
C5_13 C6_13 C1_13 S_13 176.6(17) .
C2_13 C1_13 S_13 Ag4_1 127.8(9) .
C6_13 C1_13 S_13 Ag4_1 -48.8(14) .
C2_13 C1_13 S_13 Ag20_1 -152.8(9) 2_666
C6_13 C1_13 S_13 Ag20_1 30.6(13) 2_666
C2_13 C1_13 S_13 Ag7_1 -71.8(11) .
C6_13 C1_13 S_13 Ag7_1 111.6(12) .
C1_16 C6_16 C5_16 C4_16 0.0 .
C6_16 C5_16 C4_16 C3_16 0.0 .
C6_16 C5_16 C4_16 F_16 178.7(16) .
C5_16 C4_16 C3_16 C2_16 0.0 .
F_16 C4_16 C3_16 C2_16 -178.7(16) .
C4_16 C3_16 C2_16 C1_16 0.0 .
C3_16 C2_16 C1_16 C6_16 0.0 .
C3_16 C2_16 C1_16 S_16 -178.8(15) .
C5_16 C6_16 C1_16 C2_16 0.0 .
C5_16 C6_16 C1_16 S_16 178.9(14) .
C2_16 C1_16 S_16 Ag2_1 110.8(9) .
C6_16 C1_16 S_16 Ag2_1 -68.1(12) .
C2_16 C1_16 S_16 Ag3_1 32.2(11) .
C6_16 C1_16 S_16 Ag3_1 -146.7(10) .
C1_4 C6_4 C5_4 C4_4 0.0 .
C6_4 C5_4 C4_4 C3_4 0.0 .
C6_4 C5_4 C4_4 F_4 -178.6(18) .
C5_4 C4_4 C3_4 C2_4 0.0 .
F_4 C4_4 C3_4 C2_4 178.6(18) .
C4_4 C3_4 C2_4 C1_4 0.0 .
C3_4 C2_4 C1_4 C6_4 0.0 .
C3_4 C2_4 C1_4 S_4 178.7(16) .
C5_4 C6_4 C1_4 C2_4 0.0 .
C5_4 C6_4 C1_4 S_4 -178.7(16) .
C2_4 C1_4 S_4 Ag3_1 -51.7(11) .
C6_4 C1_4 S_4 Ag3_1 127.1(11) .
C2_4 C1_4 S_4 Ag17_1 -137.1(9) .
C6_4 C1_4 S_4 Ag17_1 41.6(14) .
C2_4 C1_4 S_4 Ag6_1 138.8(9) .
C6_4 C1_4 S_4 Ag6_1 -42.4(14) .
C1_15 C6_15 C5_15 C4_15 0.0 .
C6_15 C5_15 C4_15 C3_15 0.0 .
C6_15 C5_15 C4_15 F_15 178(2) .
C5_15 C4_15 C3_15 C2_15 0.0 .
F_15 C4_15 C3_15 C2_15 -179(2) .
C4_15 C3_15 C2_15 C1_15 0.0 .
C3_15 C2_15 C1_15 C6_15 0.0 .
C3_15 C2_15 C1_15 S_15 -179(2) .
C5_15 C6_15 C1_15 C2_15 0.0 .
C5_15 C6_15 C1_15 S_15 179(2) .
C2_15 C1_15 S_15 Ag8_1 107.7(10) 2_666
C6_15 C1_15 S_15 Ag8_1 -70.9(19) 2_666
C2_15 C1_15 S_15 Ag22_1 -172.4(9) .
C6_15 C1_15 S_15 Ag22_1 9(2) .
C2_15 C1_15 S_15 Ag6_1 20.7(14) .
C6_15 C1_15 S_15 Ag6_1 -157.9(14) .
C1_12 C6_12 C5_12 C4_12 0.0 .
C6_12 C5_12 C4_12 C3_12 0.0 .
C6_12 C5_12 C4_12 F_12 -179.8(17) .
C5_12 C4_12 C3_12 C2_12 0.0 .
F_12 C4_12 C3_12 C2_12 179.8(18) .
C4_12 C3_12 C2_12 C1_12 0.0 .
C3_12 C2_12 C1_12 C6_12 0.0 .
C3_12 C2_12 C1_12 S_12 179.9(16) .
C5_12 C6_12 C1_12 C2_12 0.0 .
C5_12 C6_12 C1_12 S_12 -179.9(16) .
C2_12 C1_12 S_12 Ag1_1 137.7(8) .
C6_12 C1_12 S_12 Ag1_1 -42.5(13) .
C2_12 C1_12 S_12 Ag3_1 54.8(10) .
C6_12 C1_12 S_12 Ag3_1 -125.3(11) .
C2_12 C1_12 S_12 Ag7_1 -140.8(8) .
C6_12 C1_12 S_12 Ag7_1 39.1(14) .
C1_5 C6_5 C5_5 C4_5 0.0 .
C6_5 C5_5 C4_5 C3_5 0.0 .
C6_5 C5_5 C4_5 F_5 179.6(16) .
C5_5 C4_5 C3_5 C2_5 0.0 .
F_5 C4_5 C3_5 C2_5 -179.6(16) .
C4_5 C3_5 C2_5 C1_5 0.0 .
C3_5 C2_5 C1_5 C6_5 0.0 .
C3_5 C2_5 C1_5 S_5 -179.6(14) .
C5_5 C6_5 C1_5 C2_5 0.0 .
C5_5 C6_5 C1_5 S_5 179.7(14) .
C2_5 C1_5 S_5 Ag2_1 -64.1(11) .
C6_5 C1_5 S_5 Ag2_1 116.3(10) .
C2_5 C1_5 S_5 Ag17_1 19.7(11) .
C6_5 C1_5 S_5 Ag17_1 -159.9(9) .
C2_5 C1_5 S_5 Ag21_1 101.7(9) .
C6_5 C1_5 S_5 Ag21_1 -77.9(11) .
C1_6 C6_6 C5_6 C4_6 0.0 .
C6_6 C5_6 C4_6 C3_6 0.0 .
C6_6 C5_6 C4_6 F_6 177.6(17) .
C5_6 C4_6 C3_6 C2_6 0.0 .
F_6 C4_6 C3_6 C2_6 -177.8(16) .
C4_6 C3_6 C2_6 C1_6 0.0 .
C3_6 C2_6 C1_6 C6_6 0.0 .
C3_6 C2_6 C1_6 S_6 -177.9(15) .
C5_6 C6_6 C1_6 C2_6 0.0 .
C5_6 C6_6 C1_6 S_6 177.8(16) .
C2_6 C1_6 S_6 Ag13_1 62.8(10) 2_666
C6_6 C1_6 S_6 Ag13_1 -115.0(12) 2_666
C2_6 C1_6 S_6 Ag14_1 148.2(8) .
C6_6 C1_6 S_6 Ag14_1 -29.6(15) .
C2_6 C1_6 S_6 Ag21_1 -125.5(9) .
C6_6 C1_6 S_6 Ag21_1 56.6(14) .
C1_8 C6_8 C5_8 C4_8 0.0 .
C6_8 C5_8 C4_8 C3_8 0.0 .
C6_8 C5_8 C4_8 F_8 179.6(16) .
C5_8 C4_8 C3_8 C2_8 0.0 .
F_8 C4_8 C3_8 C2_8 -179.5(17) .
C4_8 C3_8 C2_8 C1_8 0.0 .
C3_8 C2_8 C1_8 C6_8 0.0 .
C3_8 C2_8 C1_8 S_8 -179.6(15) .
C5_8 C6_8 C1_8 C2_8 0.0 .
C5_8 C6_8 C1_8 S_8 179.6(15) .
C2_8 C1_8 S_8 Ag9_1 65.2(11) 2_666
C6_8 C1_8 S_8 Ag9_1 -114.4(11) 2_666
C2_8 C1_8 S_8 Ag14_1 -17.7(11) .
C6_8 C1_8 S_8 Ag14_1 162.7(9) .
C2_8 C1_8 S_8 Ag5_1 -99.9(9) .
C6_8 C1_8 S_8 Ag5_1 80.5(11) .
C1B_22 C2B_22 C3B_22 C4B_22 0.0 .
C2B_22 C3B_22 C4B_22 C5B_22 0.0 .
C3B_22 C4B_22 C5B_22 C6B_22 0.0 .
C4B_22 C5B_22 C6B_22 C1B_22 0.0 .
C5B_22 C6B_22 C1B_22 C2B_22 0.0 .
C5B_22 C6B_22 C1B_22 P_22 -179.9(2) .
C3B_22 C2B_22 C1B_22 C6B_22 0.0 .
C3B_22 C2B_22 C1B_22 P_22 179.9(2) .
C1D_22 P_22 C1B_22 C6B_22 -26.5(12) .
C1A_22 P_22 C1B_22 C6B_22 90.0(10) .
C1C_22 P_22 C1B_22 C6B_22 -158.3(13) .
C1D_22 P_22 C1B_22 C2B_22 153.6(12) .
C1A_22 P_22 C1B_22 C2B_22 -89.9(10) .
C1C_22 P_22 C1B_22 C2B_22 21.8(13) .
C1B_22 P_22 C1D_22 C2D_22 125.1(13) .
C1A_22 P_22 C1D_22 C2D_22 8.5(14) .
C1C_22 P_22 C1D_22 C2D_22 -108.1(15) .
C1B_22 P_22 C1D_22 C6D_22 -55.0(13) .
C1A_22 P_22 C1D_22 C6D_22 -171.6(14) .
C1C_22 P_22 C1D_22 C6D_22 71.8(15) .
C6D_22 C1D_22 C2D_22 C3D_22 0.0 .
P_22 C1D_22 C2D_22 C3D_22 179.9(2) .
C1D_22 C2D_22 C3D_22 C4D_22 0.0 .
C2D_22 C3D_22 C4D_22 C5D_22 0.0 .
C3D_22 C4D_22 C5D_22 C6D_22 0.0 .
C4D_22 C5D_22 C6D_22 C1D_22 0.0 .
C2D_22 C1D_22 C6D_22 C5D_22 0.0 .
P_22 C1D_22 C6D_22 C5D_22 -179.9(2) .
C1D_22 P_22 C1C_22 C2C_22 -60.0(15) .
C1B_22 P_22 C1C_22 C2C_22 66.9(11) .
C1A_22 P_22 C1C_22 C2C_22 -178.7(12) .
C1D_22 P_22 C1C_22 C6C_22 120.0(15) .
C1B_22 P_22 C1C_22 C6C_22 -113.1(11) .
C1A_22 P_22 C1C_22 C6C_22 1.3(12) .
C6C_22 C1C_22 C2C_22 C3C_22 0.0 .
P_22 C1C_22 C2C_22 C3C_22 180.0(2) .
C1C_22 C2C_22 C3C_22 C4C_22 0.0 .
C2C_22 C3C_22 C4C_22 C5C_22 0.0 .
C3C_22 C4C_22 C5C_22 C6C_22 0.0 .
C4C_22 C5C_22 C6C_22 C1C_22 0.0 .
C2C_22 C1C_22 C6C_22 C5C_22 0.0 .
P_22 C1C_22 C6C_22 C5C_22 180.0(2) .
C1D_22 P_22 C1A_22 C6A_22 111.3(11) .
C1B_22 P_22 C1A_22 C6A_22 -6.8(13) .
C1C_22 P_22 C1A_22 C6A_22 -122.5(11) .
C1D_22 P_22 C1A_22 C2A_22 -68.8(11) .
C1B_22 P_22 C1A_22 C2A_22 173.2(13) .
C1C_22 P_22 C1A_22 C2A_22 57.5(11) .
C2A_22 C1A_22 C6A_22 C5A_22 0.0 .
P_22 C1A_22 C6A_22 C5A_22 180.0(2) .
C1A_22 C6A_22 C5A_22 C4A_22 0.0 .
C6A_22 C5A_22 C4A_22 C3A_22 0.0 .
C5A_22 C4A_22 C3A_22 C2A_22 0.0 .
C4A_22 C3A_22 C2A_22 C1A_22 0.0 .
C6A_22 C1A_22 C2A_22 C3A_22 0.0 .
P_22 C1A_22 C2A_22 C3A_22 180.0(2) .
C1B_21 C2B_21 C3B_21 C4B_21 0.0 .
C2B_21 C3B_21 C4B_21 C5B_21 0.0 .
C3B_21 C4B_21 C5B_21 C6B_21 0.0 .
C4B_21 C5B_21 C6B_21 C1B_21 0.0 .
C5B_21 C6B_21 C1B_21 C2B_21 0.0 .
C5B_21 C6B_21 C1B_21 P_21 -179.9(2) .
C3B_21 C2B_21 C1B_21 C6B_21 0.0 .
C3B_21 C2B_21 C1B_21 P_21 179.9(2) .
C1A_21 P_21 C1B_21 C6B_21 -48.4(14) .
C1C_21 P_21 C1B_21 C6B_21 -165.2(13) .
C1D_21 P_21 C1B_21 C6B_21 78.8(11) .
C1A_21 P_21 C1B_21 C2B_21 131.8(14) .
C1C_21 P_21 C1B_21 C2B_21 15.0(14) .
C1D_21 P_21 C1B_21 C2B_21 -101.1(11) .
C1A_21 P_21 C1D_21 C2D_21 -76.9(13) .
C1B_21 P_21 C1D_21 C2D_21 159.5(14) .
C1C_21 P_21 C1D_21 C2D_21 43.3(13) .
C1A_21 P_21 C1D_21 C6D_21 103.1(13) .
C1B_21 P_21 C1D_21 C6D_21 -20.5(14) .
C1C_21 P_21 C1D_21 C6D_21 -136.7(13) .
C6D_21 C1D_21 C2D_21 C3D_21 0.0 .
P_21 C1D_21 C2D_21 C3D_21 -180.0(2) .
C1D_21 C2D_21 C3D_21 C4D_21 0.0 .
C2D_21 C3D_21 C4D_21 C5D_21 0.0 .
C3D_21 C4D_21 C5D_21 C6D_21 0.0 .
C4D_21 C5D_21 C6D_21 C1D_21 0.0 .
C2D_21 C1D_21 C6D_21 C5D_21 0.0 .
P_21 C1D_21 C6D_21 C5D_21 180.0(2) .
C1A_21 P_21 C1C_21 C2C_21 -18.7(14) .
C1B_21 P_21 C1C_21 C2C_21 100.8(11) .
C1D_21 P_21 C1C_21 C2C_21 -145.0(12) .
C1A_21 P_21 C1C_21 C6C_21 161.3(14) .
C1B_21 P_21 C1C_21 C6C_21 -79.1(11) .
C1D_21 P_21 C1C_21 C6C_21 35.1(12) .
C6C_21 C1C_21 C2C_21 C3C_21 0.0 .
P_21 C1C_21 C2C_21 C3C_21 -179.9(2) .
C1C_21 C2C_21 C3C_21 C4C_21 0.0 .
C2C_21 C3C_21 C4C_21 C5C_21 0.0 .
C3C_21 C4C_21 C5C_21 C6C_21 0.0 .
C4C_21 C5C_21 C6C_21 C1C_21 0.0 .
C2C_21 C1C_21 C6C_21 C5C_21 0.0 .
P_21 C1C_21 C6C_21 C5C_21 179.9(2) .
C1B_21 P_21 C1A_21 C6A_21 -51.0(14) .
C1C_21 P_21 C1A_21 C6A_21 67.1(13) .
C1D_21 P_21 C1A_21 C6A_21 -171.7(16) .
C1B_21 P_21 C1A_21 C2A_21 129.0(14) .
C1C_21 P_21 C1A_21 C2A_21 -112.9(13) .
C1D_21 P_21 C1A_21 C2A_21 8.3(16) .
C2A_21 C1A_21 C6A_21 C5A_21 0.0 .
P_21 C1A_21 C6A_21 C5A_21 180.0(2) .
C1A_21 C6A_21 C5A_21 C4A_21 0.0 .
C6A_21 C5A_21 C4A_21 C3A_21 0.0 .
C5A_21 C4A_21 C3A_21 C2A_21 0.0 .
C4A_21 C3A_21 C2A_21 C1A_21 0.0 .
C6A_21 C1A_21 C2A_21 C3A_21 0.0 .
P_21 C1A_21 C2A_21 C3A_21 180.0(2) .
